data_1577362
loop_
_publ_author_name
'Nahon, Emily'
'Nelmes, Gareth R.'
'Dallerba, Elena'
'Lim, Li Feng'
'Cox, Nicholas'
'McMullin, Claire L.'
'Massi, Massimiliano'
'Kallmeier, Fabian'
'Hicks, Jamie'

_publ_section_title
;
 Xanthene-to-fluorene skeletal editing <i>via</i> oxygen deletion mediated
 by boron and aluminium radicals.
;
_journal_issue 21
_journal_name_full 'Chemical science'
_journal_page_first 10755
_journal_page_last 10761
_journal_paper_doi 10.1039/d6sc01056c
_journal_volume 17
_journal_year 2026
_chemical_formula_moiety 'C47 H62 B F N2 O, 1.25(C6 H6)'
_chemical_formula_sum 'C54.5 H69.5 B F N2 O'
_chemical_formula_weight 798.43
_space_group_crystal_system triclinic
_space_group_IT_number 2
_space_group_name_Hall '-P 1'
_space_group_name_H-M_alt 'P -1'
_atom_sites_solution_hydrogens geom
_atom_sites_solution_primary dual
_audit_creation_date 2023-06-26
_audit_creation_method
;
Olex2 1.5
(compiled 2022.04.07 svn.rca3783a0 for OlexSys, GUI svn.r6498)
;
_audit_update_record
;
2025-12-11 deposited with the CCDC.	2026-04-17 downloaded from the CCDC.
;
_cell_angle_alpha 116.289(6)
_cell_angle_beta 99.564(4)
_cell_angle_gamma 93.218(4)
_cell_formula_units_Z 4
_cell_length_a 10.9355(4)
_cell_length_b 22.3155(12)
_cell_length_c 22.6590(13)
_cell_measurement_reflns_used 9235
_cell_measurement_temperature 150.00(10)
_cell_measurement_theta_max 25.9070
_cell_measurement_theta_min 3.5690
_cell_volume 4835.8(5)
_computing_cell_refinement 'CrysAlisPro 1.171.40.82a (Rigaku OD, 2020)'
_computing_data_collection 'CrysAlisPro 1.171.40.82a (Rigaku OD, 2020)'
_computing_data_reduction 'CrysAlisPro 1.171.40.82a (Rigaku OD, 2020)'
_computing_molecular_graphics 'Olex2 1.5 (Dolomanov et al., 2009)'
_computing_publication_material 'Olex2 1.5 (Dolomanov et al., 2009)'
_computing_structure_refinement 'SHELXL 2018/3 (Sheldrick, 2015)'
_computing_structure_solution 'SHELXT  (Sheldrick, 2015)'
_diffrn_ambient_environment N~2~
_diffrn_ambient_temperature 150.00(10)
_diffrn_detector 'CCD plate'
_diffrn_detector_area_resol_mean 5.1872
_diffrn_detector_type Atlas
_diffrn_measured_fraction_theta_full 1.000
_diffrn_measured_fraction_theta_max 0.999
_diffrn_measurement_details
;
List of Runs (angles in degrees, time in seconds):

  # Type    Start    End  Width  t~exp~   \w     \q     \k     \f   Frames
#--------------------------------------------------------------------------
  1  \w    -82.00  17.00   1.00   30.00    --  -11.46 -57.00   0.00   99
  2  \w    -34.00   1.00   1.00   30.00    --  -11.46  57.00 150.00   35
  3  \w     19.00  58.00   1.00   30.00    --  -11.46  57.00 150.00   39
  4  \w    -16.00  13.00   1.00   30.00    --  -11.46  77.00-120.00   29
  5  \w     24.00  50.00   1.00   30.00    --   11.61  37.00 -60.00   26
  6  \w    -17.00  75.00   1.00   30.00    --   11.61  57.00 -30.00   92
  7  \w     43.00  93.00   1.00   30.00    --   11.61 178.00 -90.00   50
;
_diffrn_measurement_device 'four-circle diffractometer'
_diffrn_measurement_device_type 'New Xcalibur, Atlas'
_diffrn_measurement_method '\w scans'
_diffrn_orient_matrix_type 'CrysAlisPro convention (1999,Acta A55,543-557)'
_diffrn_orient_matrix_UB_11 0.0093753000
_diffrn_orient_matrix_UB_12 0.0334299000
_diffrn_orient_matrix_UB_13 0.0266475000
_diffrn_orient_matrix_UB_21 -0.0010808000
_diffrn_orient_matrix_UB_22 -0.0129470000
_diffrn_orient_matrix_UB_23 0.0234434000
_diffrn_orient_matrix_UB_31 0.0658485000
_diffrn_orient_matrix_UB_32 0.0003399000
_diffrn_orient_matrix_UB_33 0.0042979000
_diffrn_radiation_monochromator graphite
_diffrn_radiation_probe x-ray
_diffrn_radiation_type 'Mo K\a'
_diffrn_radiation_wavelength 0.71073
_diffrn_reflns_av_R_equivalents 0.0453
_diffrn_reflns_av_unetI/netI 0.0760
_diffrn_reflns_Laue_measured_fraction_full 1.000
_diffrn_reflns_Laue_measured_fraction_max 0.999
_diffrn_reflns_limit_h_max 12
_diffrn_reflns_limit_h_min -13
_diffrn_reflns_limit_k_max 22
_diffrn_reflns_limit_k_min -26
_diffrn_reflns_limit_l_max 27
_diffrn_reflns_limit_l_min -27
_diffrn_reflns_number 44034
_diffrn_reflns_point_group_measured_fraction_full 1.000
_diffrn_reflns_point_group_measured_fraction_max 0.999
_diffrn_reflns_theta_full 25.242
_diffrn_reflns_theta_max 25.349
_diffrn_reflns_theta_min 1.825
_diffrn_source 'fine-focus sealed X-ray tube'
_diffrn_source_type 'Enhance (Mo) X-ray Source'
_exptl_absorpt_coefficient_mu 0.066
_exptl_absorpt_correction_T_max 1.00000
_exptl_absorpt_correction_T_min 0.95093
_exptl_absorpt_correction_type multi-scan
_exptl_absorpt_process_details
;
CrysAlisPro 1.171.40.82a (Rigaku Oxford Diffraction, 2020)
Empirical absorption correction using spherical harmonics,
implemented in SCALE3 ABSPACK scaling algorithm.
;
_exptl_crystal_colour colourless
_exptl_crystal_colour_primary colourless
_exptl_crystal_density_diffrn 1.097
_exptl_crystal_description plate
_exptl_crystal_F_000 1730
_exptl_crystal_size_max 0.45
_exptl_crystal_size_mid 0.2
_exptl_crystal_size_min 0.08
_refine_diff_density_max 0.523
_refine_diff_density_min -0.507
_refine_diff_density_rms 0.051
_refine_ls_extinction_method none
_refine_ls_goodness_of_fit_ref 1.027
_refine_ls_hydrogen_treatment constr
_refine_ls_matrix_type full
_refine_ls_number_parameters 1245
_refine_ls_number_reflns 17704
_refine_ls_number_restraints 420
_refine_ls_restrained_S_all 1.057
_refine_ls_R_factor_all 0.1299
_refine_ls_R_factor_gt 0.0756
_refine_ls_shift/su_max 0.000
_refine_ls_shift/su_mean 0.000
_refine_ls_structure_factor_coef Fsqd
_refine_ls_weighting_details 'w=1/[\s^2^(Fo^2^)+(0.0870P)^2^+3.5372P] where P=(Fo^2^+2Fc^2^)/3'
_refine_ls_weighting_scheme calc
_refine_ls_wR_factor_gt 0.1764
_refine_ls_wR_factor_ref 0.2109
_reflns_Friedel_coverage 0.000
_reflns_number_gt 10843
_reflns_number_total 17704
_reflns_threshold_expression 'I > 2\s(I)'
_cod_data_source_file d6sc01056c2.cif
_cod_data_source_block 1-F
_cod_original_formula_sum 'C54.50 H69.50 B F N2 O'
_cod_database_code 1577362
_shelx_shelxl_version_number 2018/3
_chemical_oxdiff_formula C50H50N2OBF
_shelx_space_group_comment
;
The symmetry employed for this shelxl refinement is uniquely defined
by the following loop, which should always be used as a source of
symmetry information in preference to the above space-group names.
They are only intended as comments.
;
_shelx_estimated_absorpt_t_max 0.995
_shelx_estimated_absorpt_t_min 0.971
_olex2_refinement_description
;
1. Fixed Uiso
 At 1.2 times of:
  All C(H) groups, All C(H,H) groups
 At 1.5 times of:
  All C(H,H,H) groups
2. Restrained distances
 C35A-C33 = C35-C33 = C34-C33 = C34A-C33
 1.53 with sigma of 0.008
 C64-C61 = C64A-C61 = C63-C61 = C63A-C61 = C62-C61 = C62A-C61
 1.53 with sigma of 0.008
 C78-C77 = C78A-C77 = C79A-C77 = C79-C77
 1.53 with sigma of 0.008
 C82-C80 = C82A-C80 = C81-C80 = C81A-C80
 1.53 with sigma of 0.008
 C34-C35 = C34A-C35A
 2.5 with sigma of 0.008
 C62-C63 = C63-C64 = C64-C62 = C62A-C63A = C63A-C64A = C64A-C62A
 2.5 with sigma of 0.008
 C78-C79 = C78A-C79A
 2.5 with sigma of 0.008
 C81-C82 = C81A-C82A
 2.5 with sigma of 0.008
3. Uiso/Uaniso restraints and constraints
C34 \\sim C34A \\sim C33 \\sim C35 \\sim C35A: within 2A with sigma of 0.005
and sigma for terminal atoms of 0.01 within 2A
C61 \\sim C64 \\sim C64A \\sim C63A \\sim C63 \\sim C62A \\sim C62: within 2A
with sigma of 0.005 and sigma for terminal atoms of 0.01 within 2A
C70 \\sim C68 \\sim C69 \\sim C67: within 2A with sigma of 0.005 and sigma for
terminal atoms of 0.01 within 2A
C79A \\sim C79 \\sim C78A \\sim C78 \\sim C77: within 2A with sigma of 0.005
and sigma for terminal atoms of 0.01 within 2A
C82A \\sim C82 \\sim C81 \\sim C81A \\sim C80: within 2A with sigma of 0.005
and sigma for terminal atoms of 0.01 within 2A
C199 \\sim C196 \\sim C198 \\sim C197 \\sim C195 \\sim C200: within 2A with
sigma of 0.005 and sigma for terminal atoms of 0.01 within 2A
C99 \\sim C100 \\sim C98 \\sim C95 \\sim C97 \\sim C96: within 2A with sigma of
0.005 and sigma for terminal atoms of 0.01 within 2A
C202 \\sim C203 \\sim C204 \\sim C205 \\sim C206 \\sim C201: within 2A with
sigma of 0.005 and sigma for terminal atoms of 0.01 within 2A
C106 \\sim C105 \\sim C104 \\sim C103 \\sim C102 \\sim C101: within 2A with
sigma of 0.005 and sigma for terminal atoms of 0.01 within 2A
C124 \\sim C123 \\sim C109 \\sim C107 \\sim C108 \\sim C122: within 2A with
sigma of 0.005 and sigma for terminal atoms of 0.01 within 2A
Uanis(C23) \\sim Ueq: with sigma of 0.005 and sigma for terminal atoms of 0.01
Uanis(C63) \\sim Ueq: with sigma of 0.005 and sigma for terminal atoms of 0.01
Uanis(C124) \\sim Ueq: with sigma of 0.005 and sigma for terminal atoms of 0.01
4. Rigid body (RIGU) restrains
 C62A, C62, C63A, C63, C64A, C64, C61
 with sigma for 1-2 distances of 0.001 and sigma for 1-3 distances of 0.001
5. Others
 Sof(H33A)=Sof(C35A)=Sof(H35D)=Sof(H35E)=Sof(H35F)=Sof(C34A)=Sof(H34D)=
 Sof(H34E)=Sof(H34F)=1-FVAR(1)
 Sof(H33)=Sof(C34)=Sof(H34A)=Sof(H34B)=Sof(H34C)=Sof(C35)=Sof(H35A)=Sof(H35B)=
 Sof(H35C)=FVAR(1)
 Sof(C63A)=Sof(H63D)=Sof(H63E)=Sof(H63F)=Sof(C62A)=Sof(H62D)=Sof(H62E)=
 Sof(H62F)=Sof(C64A)=Sof(H64D)=Sof(H64E)=Sof(H64F)=1-FVAR(2)
 Sof(C64)=Sof(H64A)=Sof(H64B)=Sof(H64C)=Sof(C62)=Sof(H62A)=Sof(H62B)=Sof(H62C)=
 Sof(C63)=Sof(H63A)=Sof(H63B)=Sof(H63C)=FVAR(2)
 Sof(H77A)=Sof(C78A)=Sof(H78D)=Sof(H78E)=Sof(H78F)=Sof(C79A)=Sof(H79D)=
 Sof(H79E)=Sof(H79F)=1-FVAR(3)
 Sof(H77)=Sof(C78)=Sof(H78A)=Sof(H78B)=Sof(H78C)=Sof(C79)=Sof(H79A)=Sof(H79B)=
 Sof(H79C)=FVAR(3)
 Sof(H80A)=Sof(C81A)=Sof(H81D)=Sof(H81E)=Sof(H81F)=Sof(C82A)=Sof(H82D)=
 Sof(H82E)=Sof(H82F)=1-FVAR(4)
 Sof(H80)=Sof(C82)=Sof(H82A)=Sof(H82B)=Sof(H82C)=Sof(C81)=Sof(H81A)=Sof(H81B)=
 Sof(H81C)=FVAR(4)
 Sof(C198)=Sof(H114)=Sof(C197)=Sof(H115)=Sof(C196)=Sof(H111)=Sof(C195)=
 Sof(H110)=Sof(C200)=Sof(H112)=Sof(C199)=Sof(H113)=1-FVAR(5)
 Sof(C99)=Sof(H99)=Sof(C100)=Sof(H100)=Sof(C95)=Sof(H95)=Sof(C96)=Sof(H96)=
 Sof(C97)=Sof(H97)=Sof(C98)=Sof(H98)=FVAR(5)
 Sof(C201)=Sof(H119)=Sof(C206)=Sof(H118)=Sof(C205)=Sof(H116)=Sof(C204)=
 Sof(H117)=Sof(C203)=Sof(H120)=Sof(C202)=Sof(H121)=1-FVAR(6)
 Sof(C106)=Sof(H106)=Sof(C101)=Sof(H101)=Sof(C102)=Sof(H102)=Sof(C103)=
 Sof(H103)=Sof(C104)=Sof(H104)=Sof(C105)=Sof(H105)=FVAR(6)
 Fixed Sof: C122(0.5) H122(0.5) C124(0.5) H124(0.5) C123(0.5) H123(0.5)
 C109(0.5) H109(0.5) C107(0.5) H107(0.5) C108(0.5) H108(0.5)
6.a Ternary CH refined with riding coordinates:
 C42(H42), C45(H45), C92(H92), C33(H33), C33(H33A), C89(H89), C30(H30),
 C77(H77), C77(H77A), C80(H80), C80(H80A)
6.b Aromatic/amide H refined with riding coordinates:
 C11(H11), C5(H5), C52(H52), C3(H3), C50(H50), C9(H9), C58(H58), C56(H56),
 C38(H38), C40(H40), C39(H39), C87(H87), C85(H85), C26(H26), C28(H28), C86(H86),
  C75(H75), C27(H27), C73(H73), C74(H74), C99(H99), C100(H100), C95(H95),
 C96(H96), C97(H97), C98(H98), C106(H106), C101(H101), C102(H102), C103(H103),
 C104(H104), C105(H105), C198(H114), C197(H115), C196(H111), C195(H110),
 C200(H112), C199(H113), C201(H119), C206(H118), C205(H116), C204(H117),
 C203(H120), C202(H121), C122(H122), C124(H124), C123(H123), C109(H109),
 C107(H107), C108(H108)
6.c Fitted hexagon refined as free rotating group:
 C99(C100,C95,C96,C97,C98), C106(C101,C102,C103,C104,C105), C198(C197,C196,
 C195,C200,C199), C201(C206,C205,C204,C203,C202), C122(C124,C123,C109,C107,C108)
6.d Idealised Me refined as rotating group:
 C65(H65A,H65B,H65C), C66(H66A,H66B,H66C), C19(H19A,H19B,H19C), C18(H18A,H18B,
 H18C), C64(H64A,H64B,H64C), C44(H44A,H44B,H44C), C43(H43A,H43B,H43C), C16(H16A,
 H16B,H16C), C22(H22A,H22B,H22C), C47(H47A,H47B,H47C), C93(H93A,H93B,H93C),
 C17(H17A,H17B,H17C), C46(H46A,H46B,H46C), C91(H91A,H91B,H91C), C94(H94A,H94B,
 H94C), C90(H90A,H90B,H90C), C68(H68A,H68B,H68C), C32(H32A,H32B,H32C), C78(H78A,
 H78B,H78C), C15(H15A,H15B,H15C), C21(H21A,H21B,H21C), C79(H79A,H79B,H79C),
 C34(H34A,H34B,H34C), C70(H70A,H70B,H70C), C23(H23A,H23B,H23C), C31(H31A,H31B,
 H31C), C82(H82A,H82B,H82C), C69(H69A,H69B,H69C), C35(H35A,H35B,H35C), C81(H81A,
 H81B,H81C), C62(H62A,H62B,H62C), C35A(H35D,H35E,H35F), C34A(H34D,H34E,H34F),
 C63(H63A,H63B,H63C), C63A(H63D,H63E,H63F), C62A(H62D,H62E,H62F), C64A(H64D,
 H64E,H64F), C78A(H78D,H78E,H78F), C79A(H79D,H79E,H79F), C81A(H81D,H81E,H81F),
 C82A(H82D,H82E,H82F)
;
_olex2_submission_special_instructions 'No special instructions were received'
_oxdiff_exptl_absorpt_empirical_details
;
Empirical correction (ABSPACK) includes:
- Absorption correction using spherical harmonics
- Frame scaling
;
_oxdiff_exptl_absorpt_empirical_full_max 1.133
_oxdiff_exptl_absorpt_empirical_full_min 0.761

loop_
_space_group_symop_operation_xyz
'x, y, z'
'-x, -y, -z'

loop_
_atom_site_label
_atom_site_type_symbol
_atom_site_fract_x
_atom_site_fract_y
_atom_site_fract_z
_atom_site_U_iso_or_equiv
_atom_site_adp_type
_atom_site_occupancy
_atom_site_site_symmetry_order
_atom_site_calc_flag
_atom_site_refinement_flags_posn
_atom_site_refinement_flags_adp
_atom_site_refinement_flags_occupancy
_atom_site_disorder_assembly
_atom_site_disorder_group
F1 F 0.48683(14) 0.23725(9) 0.19086(9) 0.0371(4) Uani 1 1 d . . . . .
F2 F 0.03859(14) 0.31726(9) 0.68019(9) 0.0411(5) Uani 1 1 d . . . . .
O1 O 0.16909(16) 0.27449(9) 0.24922(9) 0.0252(4) Uani 1 1 d . . . . .
O2 O 0.36186(16) 0.35662(9) 0.63716(9) 0.0253(4) Uani 1 1 d . . . . .
N2 N 0.2930(2) 0.25662(12) 0.15053(11) 0.0248(5) Uani 1 1 d . . . . .
N1 N 0.33390(19) 0.18527(11) 0.21968(11) 0.0239(5) Uani 1 1 d . . . . .
N3 N 0.1702(2) 0.25986(12) 0.61092(12) 0.0273(5) Uani 1 1 d . . . . .
N4 N 0.2439(2) 0.36579(12) 0.73502(11) 0.0268(5) Uani 1 1 d . . . . .
C48 C 0.3757(2) 0.29011(14) 0.59663(14) 0.0247(6) Uani 1 1 d . . . . .
C49 C 0.2761(2) 0.24148(15) 0.58042(14) 0.0251(6) Uani 1 1 d . . . . .
C2 C 0.2176(2) 0.16800(14) 0.23432(13) 0.0227(6) Uani 1 1 d . . . . .
C13 C 0.0990(2) 0.26993(14) 0.18976(14) 0.0241(6) Uani 1 1 d . . . . .
C53 C 0.4948(3) 0.27605(15) 0.58674(14) 0.0271(7) Uani 1 1 d . . . . .
C59 C 0.3780(2) 0.38050(14) 0.75026(14) 0.0251(6) Uani 1 1 d . . . . .
C12 C 0.1627(2) 0.26212(14) 0.13994(14) 0.0243(6) Uani 1 1 d . . . . .
C1 C 0.1323(2) 0.21268(14) 0.24692(13) 0.0232(6) Uani 1 1 d . . . . .
C55 C 0.5645(2) 0.36749(14) 0.70163(14) 0.0265(6) Uani 1 1 d . . . . .
C11 C 0.0932(3) 0.25981(15) 0.08145(15) 0.0283(7) Uani 1 1 d . . . . .
H11 H 0.134814 0.259578 0.047754 0.034 Uiso 1 1 calc R U . . .
C6 C 0.0062(3) 0.19566(15) 0.24320(14) 0.0273(7) Uani 1 1 d . . . . .
C8 C -0.0306(3) 0.25931(15) 0.17990(15) 0.0286(7) Uani 1 1 d . . . . .
C60 C 0.4378(2) 0.37313(14) 0.69928(14) 0.0245(6) Uani 1 1 d . . . . .
C36 C 0.3627(2) 0.29638(15) 0.12682(14) 0.0265(7) Uani 1 1 d . . . . .
C5 C -0.0277(3) 0.13400(15) 0.24113(14) 0.0295(7) Uani 1 1 d . . . . .
H5 H -0.112308 0.120949 0.240429 0.035 Uiso 1 1 calc R U . . .
C52 C 0.5048(3) 0.21020(15) 0.54337(15) 0.0306(7) Uani 1 1 d . . . . .
H52 H 0.583940 0.198774 0.533531 0.037 Uiso 1 1 calc R U . . .
C3 C 0.1815(3) 0.10687(14) 0.23462(14) 0.0264(6) Uani 1 1 d . . . . .
H3 H 0.240362 0.076346 0.231086 0.032 Uiso 1 1 calc R U . . .
C10 C -0.0363(3) 0.25784(15) 0.07155(15) 0.0300(7) Uani 1 1 d . . . . .
C50 C 0.2865(3) 0.17576(15) 0.53494(15) 0.0297(7) Uani 1 1 d . . . . .
H50 H 0.216362 0.141260 0.518149 0.036 Uiso 1 1 calc R U . . .
C54 C 0.6039(3) 0.33428(15) 0.63277(15) 0.0313(7) Uani 1 1 d . . . . .
C24 C 0.4406(2) 0.16108(15) 0.24618(15) 0.0271(7) Uani 1 1 d . . . . .
C83 C 0.1867(2) 0.41195(16) 0.78894(14) 0.0296(7) Uani 1 1 d . . . . .
C37 C 0.4004(3) 0.26467(16) 0.06504(15) 0.0307(7) Uani 1 1 d . . . . .
C57 C 0.5845(3) 0.40263(16) 0.82144(15) 0.0312(7) Uani 1 1 d . . . . .
C9 C -0.0978(3) 0.25466(15) 0.12012(15) 0.0312(7) Uani 1 1 d . . . . .
H9 H -0.186776 0.249242 0.111833 0.037 Uiso 1 1 calc R U . . .
C41 C 0.3838(3) 0.36655(16) 0.16542(15) 0.0306(7) Uani 1 1 d . . . . .
C4 C 0.0604(3) 0.09021(15) 0.24004(14) 0.0281(7) Uani 1 1 d . . . . .
C51 C 0.3988(3) 0.15996(15) 0.51368(15) 0.0324(7) Uani 1 1 d . . . . .
C58 C 0.4547(3) 0.39911(15) 0.81337(15) 0.0299(7) Uani 1 1 d . . . . .
H58 H 0.417841 0.409505 0.851246 0.036 Uiso 1 1 calc R U . . .
C71 C 0.0544(3) 0.21575(16) 0.56682(15) 0.0332(7) Uani 1 1 d . . . . .
C56 C 0.6373(3) 0.38389(15) 0.76440(15) 0.0314(7) Uani 1 1 d . . . . .
H56 H 0.724867 0.382424 0.768971 0.038 Uiso 1 1 calc R U . . .
C25 C 0.5106(3) 0.20230(17) 0.31086(16) 0.0344(7) Uani 1 1 d . . . . .
C7 C -0.0813(3) 0.24357(16) 0.23240(15) 0.0320(7) Uani 1 1 d . . . . .
C38 C 0.4563(3) 0.30586(18) 0.04231(16) 0.0376(8) Uani 1 1 d . . . . .
H38 H 0.480608 0.285668 0.000173 0.045 Uiso 1 1 calc R U . . .
C88 C 0.1598(3) 0.39424(17) 0.83820(15) 0.0364(8) Uani 1 1 d . . . . .
C84 C 0.1629(3) 0.47339(16) 0.79059(15) 0.0346(7) Uani 1 1 d . . . . .
C42 C 0.3448(3) 0.40177(16) 0.23300(16) 0.0364(7) Uani 1 1 d . . . . .
H42 H 0.311238 0.365837 0.243528 0.044 Uiso 1 1 calc R U . . .
C65 C 0.6153(3) 0.38496(16) 0.60413(16) 0.0401(8) Uani 1 1 d . . . . .
H65A H 0.678841 0.423690 0.635565 0.060 Uiso 1 1 calc R U . . .
H65B H 0.534313 0.400539 0.598003 0.060 Uiso 1 1 calc R U . . .
H65C H 0.639899 0.362854 0.560615 0.060 Uiso 1 1 calc R U . . .
C40 C 0.4411(3) 0.40508(18) 0.14048(18) 0.0415(8) Uani 1 1 d . . . . .
H40 H 0.455667 0.452913 0.165943 0.050 Uiso 1 1 calc R U . . .
C66 C 0.7283(3) 0.30734(18) 0.63859(17) 0.0429(8) Uani 1 1 d . . . . .
H66A H 0.747919 0.284244 0.593868 0.064 Uiso 1 1 calc R U . . .
H66B H 0.721843 0.275457 0.657242 0.064 Uiso 1 1 calc R U . . .
H66C H 0.795068 0.345032 0.668403 0.064 Uiso 1 1 calc R U . . .
C45 C 0.3840(3) 0.18897(17) 0.02380(16) 0.0398(8) Uani 1 1 d . . . . .
H45 H 0.346398 0.168369 0.049101 0.048 Uiso 1 1 calc R U . . .
C39 C 0.4769(3) 0.37515(19) 0.07958(18) 0.0421(8) Uani 1 1 d . . . . .
H39 H 0.515788 0.402249 0.063327 0.051 Uiso 1 1 calc R U . . .
C76 C 0.0005(3) 0.22565(18) 0.51168(17) 0.0432(8) Uani 1 1 d . . . . .
C14 C 0.0192(3) 0.02491(17) 0.24297(17) 0.0400(8) Uani 1 1 d . . . . .
C29 C 0.4685(3) 0.09683(17) 0.20657(18) 0.0398(8) Uani 1 1 d . . . . .
C19 C -0.0714(3) 0.30823(18) 0.29881(17) 0.0452(9) Uani 1 1 d . . . . .
H19A H -0.123697 0.339160 0.290642 0.068 Uiso 1 1 calc R U . . .
H19B H 0.016079 0.330110 0.316435 0.068 Uiso 1 1 calc R U . . .
H19C H -0.100160 0.296633 0.331680 0.068 Uiso 1 1 calc R U . . .
C18 C -0.2176(3) 0.20988(19) 0.20538(18) 0.0453(9) Uani 1 1 d . . . . .
H18A H -0.245696 0.197750 0.238070 0.068 Uiso 1 1 calc R U . . .
H18B H -0.224731 0.169011 0.162638 0.068 Uiso 1 1 calc R U . . .
H18C H -0.269916 0.241229 0.198071 0.068 Uiso 1 1 calc R U . . .
C92 C 0.1841(3) 0.49164(18) 0.73545(17) 0.0430(8) Uani 1 1 d . . . . .
H92 H 0.249263 0.465500 0.713658 0.052 Uiso 1 1 calc R U . . .
C33 C 0.4829(3) 0.27280(17) 0.35422(16) 0.0451(8) Uani 1 1 d D U . . .
H33 H 0.403263 0.281601 0.332582 0.054 Uiso 0.559(19) 1 calc R U P A 1
H33A H 0.422129 0.282448 0.322468 0.054 Uiso 0.441(19) 1 calc R U P A 2
C67 C 0.6706(3) 0.4222(2) 0.89002(17) 0.0456(8) Uani 1 1 d . U . . .
C87 C 0.1094(3) 0.4411(2) 0.88994(16) 0.0459(9) Uani 1 1 d . . . . .
H87 H 0.090508 0.430505 0.923983 0.055 Uiso 1 1 calc R U . . .
C85 C 0.1126(3) 0.51760(19) 0.84322(17) 0.0466(9) Uani 1 1 d . . . . .
H85 H 0.095511 0.559656 0.845203 0.056 Uiso 1 1 calc R U . . .
C64 C 0.2951(9) 0.0366(8) 0.4435(8) 0.044(2) Uani 0.503(15) 1 d D U P B 1
H64A H 0.289289 0.032517 0.484243 0.066 Uiso 0.503(15) 1 calc R U P B 1
H64B H 0.306220 -0.007065 0.408177 0.066 Uiso 0.503(15) 1 calc R U P B 1
H64C H 0.218018 0.050637 0.427931 0.066 Uiso 0.503(15) 1 calc R U P B 1
C44 C 0.4568(3) 0.44521(18) 0.28982(17) 0.0488(9) Uani 1 1 d . . . . .
H44A H 0.521587 0.417122 0.291741 0.073 Uiso 1 1 calc R U . . .
H44B H 0.429762 0.464846 0.332805 0.073 Uiso 1 1 calc R U . . .
H44C H 0.490937 0.481530 0.281353 0.073 Uiso 1 1 calc R U . . .
C26 C 0.6095(3) 0.1777(2) 0.33578(19) 0.0494(10) Uani 1 1 d . . . . .
H26 H 0.659090 0.205354 0.379635 0.059 Uiso 1 1 calc R U . . .
C89 C 0.1779(3) 0.3272(2) 0.83625(18) 0.0521(10) Uani 1 1 d . . . . .
H89 H 0.225902 0.303315 0.800674 0.063 Uiso 1 1 calc R U . . .
C20 C -0.1125(3) 0.25148(18) 0.00501(17) 0.0396(8) Uani 1 1 d . . . . .
C72 C 0.0065(3) 0.16181(18) 0.57612(18) 0.0496(9) Uani 1 1 d . . . . .
C61 C 0.4070(3) 0.08941(16) 0.45915(18) 0.0493(8) Uani 1 1 d D U . . .
C28 C 0.5690(3) 0.0750(2) 0.2352(2) 0.0572(11) Uani 1 1 d . . . . .
H28 H 0.589716 0.031385 0.209581 0.069 Uiso 1 1 calc R U . . .
B2 B 0.1597(3) 0.31521(18) 0.67467(18) 0.0278(8) Uani 1 1 d . . . . .
C86 C 0.0870(3) 0.5017(2) 0.89235(18) 0.0508(10) Uani 1 1 d . . . . .
H86 H 0.053568 0.532927 0.928124 0.061 Uiso 1 1 calc R U . . .
B1 B 0.3625(3) 0.22690(17) 0.18794(16) 0.0260(7) Uani 1 1 d . . . . .
C43 C 0.2395(3) 0.44317(18) 0.22916(19) 0.0509(9) Uani 1 1 d . . . . .
H43A H 0.269832 0.479233 0.219343 0.076 Uiso 1 1 calc R U . . .
H43B H 0.213213 0.463095 0.272352 0.076 Uiso 1 1 calc R U . . .
H43C H 0.168077 0.413683 0.193345 0.076 Uiso 1 1 calc R U . . .
C16 C -0.0121(4) 0.0450(2) 0.3127(2) 0.0575(10) Uani 1 1 d . . . . .
H16A H -0.038218 0.004113 0.316130 0.086 Uiso 1 1 calc R U . . .
H16B H -0.080275 0.072407 0.318110 0.086 Uiso 1 1 calc R U . . .
H16C H 0.062261 0.071146 0.348052 0.086 Uiso 1 1 calc R U . . .
C30 C 0.4005(4) 0.05367(18) 0.1350(2) 0.0549(10) Uani 1 1 d . . . . .
H30 H 0.322534 0.073017 0.127412 0.066 Uiso 1 1 calc R U . . .
C22 C -0.2214(3) 0.2929(2) 0.01764(19) 0.0519(10) Uani 1 1 d . . . . .
H22A H -0.272695 0.279273 0.042446 0.078 Uiso 1 1 calc R U . . .
H22B H -0.273149 0.284883 -0.025594 0.078 Uiso 1 1 calc R U . . .
H22C H -0.187942 0.341077 0.044120 0.078 Uiso 1 1 calc R U . . .
C47 C 0.5108(3) 0.1645(2) 0.0144(2) 0.0550(10) Uani 1 1 d . . . . .
H47A H 0.499095 0.115035 -0.008029 0.082 Uiso 1 1 calc R U . . .
H47B H 0.567780 0.181702 0.058482 0.082 Uiso 1 1 calc R U . . .
H47C H 0.546740 0.181261 -0.013317 0.082 Uiso 1 1 calc R U . . .
C75 C -0.1000(3) 0.1791(2) 0.46509(19) 0.0610(11) Uani 1 1 d . . . . .
H75 H -0.137682 0.184794 0.427354 0.073 Uiso 1 1 calc R U . . .
C77 C 0.0492(4) 0.2832(2) 0.49993(18) 0.0550(10) Uani 1 1 d D U . . .
H77 H 0.116973 0.312578 0.540075 0.066 Uiso 0.85(3) 1 calc R U P C 1
H77A H 0.129053 0.311216 0.531467 0.066 Uiso 0.15(3) 1 calc R U P C 2
C93 C 0.2299(4) 0.5664(2) 0.7614(2) 0.0613(11) Uani 1 1 d . . . . .
H93A H 0.252233 0.573754 0.724696 0.092 Uiso 1 1 calc R U . . .
H93B H 0.303648 0.580822 0.798199 0.092 Uiso 1 1 calc R U . . .
H93C H 0.163202 0.592719 0.777832 0.092 Uiso 1 1 calc R U . . .
C27 C 0.6372(3) 0.1143(3) 0.2985(3) 0.0616(12) Uani 1 1 d . . . . .
H27 H 0.703963 0.097960 0.316884 0.074 Uiso 1 1 calc R U . . .
C17 C 0.1203(4) -0.02079(19) 0.2339(2) 0.0649(12) Uani 1 1 d . . . . .
H17A H 0.196132 0.003815 0.268747 0.097 Uiso 1 1 calc R U . . .
H17B H 0.139561 -0.034718 0.189313 0.097 Uiso 1 1 calc R U . . .
H17C H 0.090241 -0.060860 0.237700 0.097 Uiso 1 1 calc R U . . .
C80 C 0.0594(4) 0.1505(2) 0.6358(2) 0.0669(11) Uani 1 1 d D U . . .
H80 H 0.110062 0.194501 0.670539 0.080 Uiso 0.67(4) 1 calc R U P D 1
H80A H 0.126129 0.187932 0.669940 0.080 Uiso 0.33(4) 1 calc R U P D 2
C46 C 0.2966(4) 0.1633(2) -0.0454(2) 0.0698(12) Uani 1 1 d . . . . .
H46A H 0.328364 0.185352 -0.070000 0.105 Uiso 1 1 calc R U . . .
H46B H 0.212309 0.173958 -0.039560 0.105 Uiso 1 1 calc R U . . .
H46C H 0.293165 0.114319 -0.070911 0.105 Uiso 1 1 calc R U . . .
C73 C -0.0952(4) 0.1167(2) 0.5270(2) 0.0733(14) Uani 1 1 d . . . . .
H73 H -0.129732 0.079478 0.531741 0.088 Uiso 1 1 calc R U . . .
C74 C -0.1459(4) 0.1253(3) 0.4723(2) 0.0789(16) Uani 1 1 d . . . . .
H74 H -0.213616 0.093480 0.439022 0.095 Uiso 1 1 calc R U . . .
C91 C 0.0515(4) 0.2840(2) 0.8176(2) 0.0730(13) Uani 1 1 d . . . . .
H91A H 0.064438 0.238981 0.812594 0.110 Uiso 1 1 calc R U . . .
H91B H 0.003616 0.279801 0.775074 0.110 Uiso 1 1 calc R U . . .
H91C H 0.004968 0.305288 0.853273 0.110 Uiso 1 1 calc R U . . .
C94 C 0.0633(4) 0.4704(2) 0.6818(2) 0.0714(12) Uani 1 1 d . . . . .
H94A H -0.002097 0.495459 0.701942 0.107 Uiso 1 1 calc R U . . .
H94B H 0.036018 0.421821 0.663642 0.107 Uiso 1 1 calc R U . . .
H94C H 0.078449 0.480203 0.645303 0.107 Uiso 1 1 calc R U . . .
C90 C 0.2512(4) 0.3339(2) 0.9037(2) 0.0722(13) Uani 1 1 d . . . . .
H90A H 0.201888 0.353334 0.938288 0.108 Uiso 1 1 calc R U . . .
H90B H 0.331158 0.363510 0.917247 0.108 Uiso 1 1 calc R U . . .
H90C H 0.267282 0.289217 0.898319 0.108 Uiso 1 1 calc R U . . .
C68 C 0.7667(4) 0.4845(2) 0.9085(2) 0.0718(13) Uani 1 1 d . U . . .
H68A H 0.722586 0.523003 0.913811 0.108 Uiso 1 1 calc R U . . .
H68B H 0.813290 0.474442 0.872643 0.108 Uiso 1 1 calc R U . . .
H68C H 0.825208 0.495566 0.950924 0.108 Uiso 1 1 calc R U . . .
C32 C 0.4805(5) 0.0568(2) 0.0869(2) 0.0796(14) Uani 1 1 d . . . . .
H32A H 0.505471 0.104038 0.097967 0.119 Uiso 1 1 calc R U . . .
H32B H 0.431818 0.032476 0.040432 0.119 Uiso 1 1 calc R U . . .
H32C H 0.555506 0.035773 0.091349 0.119 Uiso 1 1 calc R U . . .
C78 C 0.1101(12) 0.2582(4) 0.4381(4) 0.0629(19) Uani 0.85(3) 1 d D U P C 1
H78A H 0.174958 0.231177 0.442968 0.094 Uiso 0.85(3) 1 calc R U P C 1
H78B H 0.148072 0.297166 0.434801 0.094 Uiso 0.85(3) 1 calc R U P C 1
H78C H 0.046004 0.230472 0.397210 0.094 Uiso 0.85(3) 1 calc R U P C 1
C15 C -0.0977(4) -0.0152(2) 0.1880(2) 0.0722(13) Uani 1 1 d . . . . .
H15A H -0.124981 -0.055821 0.191706 0.108 Uiso 1 1 calc R U . . .
H15B H -0.077998 -0.028443 0.143678 0.108 Uiso 1 1 calc R U . . .
H15C H -0.164854 0.012810 0.193578 0.108 Uiso 1 1 calc R U . . .
C21 C -0.1704(4) 0.1771(2) -0.0384(2) 0.0757(13) Uani 1 1 d . . . . .
H21A H -0.103672 0.149525 -0.051567 0.114 Uiso 1 1 calc R U . . .
H21B H -0.228028 0.172150 -0.078866 0.114 Uiso 1 1 calc R U . . .
H21C H -0.216356 0.162192 -0.012519 0.114 Uiso 1 1 calc R U . . .
C79 C -0.0485(9) 0.3280(4) 0.4943(4) 0.076(2) Uani 0.85(3) 1 d D U P C 1
H79A H -0.115353 0.301508 0.454402 0.114 Uiso 0.85(3) 1 calc R U P C 1
H79B H -0.008403 0.366053 0.490269 0.114 Uiso 0.85(3) 1 calc R U P C 1
H79C H -0.084175 0.345268 0.534669 0.114 Uiso 0.85(3) 1 calc R U P C 1
C34 C 0.5951(11) 0.3218(6) 0.3617(7) 0.057(2) Uani 0.559(19) 1 d D U P A 1
H34A H 0.582709 0.368327 0.389860 0.086 Uiso 0.559(19) 1 calc R U P A 1
H34B H 0.602432 0.316390 0.317109 0.086 Uiso 0.559(19) 1 calc R U P A 1
H34C H 0.671887 0.312129 0.382827 0.086 Uiso 0.559(19) 1 calc R U P A 1
C70 C 0.6014(4) 0.4416(3) 0.9464(2) 0.0900(16) Uani 1 1 d . U . . .
H70A H 0.661726 0.458289 0.989410 0.135 Uiso 1 1 calc R U . . .
H70B H 0.545426 0.402038 0.939284 0.135 Uiso 1 1 calc R U . . .
H70C H 0.551914 0.477172 0.947328 0.135 Uiso 1 1 calc R U . . .
C23 C -0.0356(4) 0.2762(3) -0.0311(2) 0.0861(16) Uani 1 1 d . U . . .
H23A H 0.003255 0.323090 -0.001025 0.129 Uiso 1 1 calc R U . . .
H23B H -0.089712 0.273955 -0.071284 0.129 Uiso 1 1 calc R U . . .
H23C H 0.029967 0.247807 -0.044366 0.129 Uiso 1 1 calc R U . . .
C31 C 0.3613(5) -0.0199(2) 0.1180(3) 0.0901(17) Uani 1 1 d . . . . .
H31A H 0.436150 -0.041524 0.120478 0.135 Uiso 1 1 calc R U . . .
H31B H 0.309081 -0.043767 0.072400 0.135 Uiso 1 1 calc R U . . .
H31C H 0.313399 -0.021498 0.150350 0.135 Uiso 1 1 calc R U . . .
C82 C -0.0390(16) 0.1336(8) 0.6700(10) 0.083(3) Uani 0.67(4) 1 d D U P D 1
H82A H -0.088785 0.089491 0.638863 0.125 Uiso 0.67(4) 1 calc R U P D 1
H82B H -0.094251 0.168345 0.681785 0.125 Uiso 0.67(4) 1 calc R U P D 1
H82C H 0.003721 0.132306 0.710883 0.125 Uiso 0.67(4) 1 calc R U P D 1
C69 C 0.7451(5) 0.3653(3) 0.8846(2) 0.0898(15) Uani 1 1 d . U . . .
H69A H 0.794728 0.356712 0.850127 0.135 Uiso 1 1 calc R U . . .
H69B H 0.687473 0.324264 0.871994 0.135 Uiso 1 1 calc R U . . .
H69C H 0.801277 0.378082 0.928088 0.135 Uiso 1 1 calc R U . . .
C35 C 0.4746(13) 0.2779(5) 0.4230(4) 0.058(2) Uani 0.559(19) 1 d D U P A 1
H35A H 0.553334 0.268779 0.442962 0.087 Uiso 0.559(19) 1 calc R U P A 1
H35B H 0.405249 0.244768 0.417378 0.087 Uiso 0.559(19) 1 calc R U P A 1
H35C H 0.459853 0.323483 0.452600 0.087 Uiso 0.559(19) 1 calc R U P A 1
C81 C 0.1506(18) 0.0980(9) 0.6220(9) 0.080(3) Uani 0.67(4) 1 d D U P D 1
H81A H 0.180374 0.093772 0.663091 0.121 Uiso 0.67(4) 1 calc R U P D 1
H81B H 0.222232 0.112656 0.608270 0.121 Uiso 0.67(4) 1 calc R U P D 1
H81C H 0.107269 0.054147 0.585993 0.121 Uiso 0.67(4) 1 calc R U P D 1
C62 C 0.4320(12) 0.0906(5) 0.3965(4) 0.0592(19) Uani 0.503(15) 1 d D U P B 1
H62A H 0.443330 0.045295 0.364412 0.089 Uiso 0.503(15) 1 calc R U P B 1
H62B H 0.508121 0.122353 0.408071 0.089 Uiso 0.503(15) 1 calc R U P B 1
H62C H 0.360832 0.105021 0.376236 0.089 Uiso 0.503(15) 1 calc R U P B 1
C35A C 0.4110(16) 0.2767(6) 0.4087(6) 0.060(3) Uani 0.441(19) 1 d D U P A 2
H35D H 0.460535 0.262249 0.438940 0.090 Uiso 0.441(19) 1 calc R U P A 2
H35E H 0.330324 0.247094 0.387069 0.090 Uiso 0.441(19) 1 calc R U P A 2
H35F H 0.396642 0.323368 0.434600 0.090 Uiso 0.441(19) 1 calc R U P A 2
C34A C 0.5884(14) 0.3334(7) 0.3861(8) 0.058(3) Uani 0.441(19) 1 d D U P A 2
H34D H 0.652605 0.327825 0.418338 0.087 Uiso 0.441(19) 1 calc R U P A 2
H34E H 0.553840 0.375127 0.409644 0.087 Uiso 0.441(19) 1 calc R U P A 2
H34F H 0.626087 0.335922 0.350814 0.087 Uiso 0.441(19) 1 calc R U P A 2
C63 C 0.5248(7) 0.0673(5) 0.4914(6) 0.056(2) Uani 0.503(15) 1 d D U P B 1
H63A H 0.511415 0.067566 0.533250 0.084 Uiso 0.503(15) 1 calc R U P B 1
H63B H 0.600007 0.098988 0.501296 0.084 Uiso 0.503(15) 1 calc R U P B 1
H63C H 0.535648 0.021711 0.459705 0.084 Uiso 0.503(15) 1 calc R U P B 1
C63A C 0.5345(6) 0.0668(5) 0.4607(7) 0.064(2) Uani 0.497(15) 1 d D U P B 2
H63D H 0.568074 0.070952 0.505429 0.097 Uiso 0.497(15) 1 calc R U P B 2
H63E H 0.591153 0.095272 0.450988 0.097 Uiso 0.497(15) 1 calc R U P B 2
H63F H 0.526971 0.019626 0.426719 0.097 Uiso 0.497(15) 1 calc R U P B 2
C62A C 0.3718(11) 0.0954(5) 0.3909(4) 0.0554(19) Uani 0.497(15) 1 d D U P B 2
H62D H 0.375748 0.052191 0.352615 0.083 Uiso 0.497(15) 1 calc R U P B 2
H62E H 0.431255 0.130882 0.392493 0.083 Uiso 0.497(15) 1 calc R U P B 2
H62F H 0.286729 0.106796 0.385707 0.083 Uiso 0.497(15) 1 calc R U P B 2
C64A C 0.3071(9) 0.0353(8) 0.4536(9) 0.044(2) Uani 0.497(15) 1 d D U P B 2
H64D H 0.223662 0.046047 0.442016 0.067 Uiso 0.497(15) 1 calc R U P B 2
H64E H 0.317122 0.033982 0.496757 0.067 Uiso 0.497(15) 1 calc R U P B 2
H64F H 0.316622 -0.008859 0.418367 0.067 Uiso 0.497(15) 1 calc R U P B 2
C78A C 0.055(5) 0.249(2) 0.4252(8) 0.060(5) Uani 0.15(3) 1 d D U P C 2
H78D H 0.113418 0.215510 0.417549 0.090 Uiso 0.15(3) 1 calc R U P C 2
H78E H 0.083874 0.282634 0.412317 0.090 Uiso 0.15(3) 1 calc R U P C 2
H78F H -0.028632 0.225616 0.397861 0.090 Uiso 0.15(3) 1 calc R U P C 2
C79A C -0.067(3) 0.319(2) 0.509(2) 0.067(6) Uani 0.15(3) 1 d D U P C 2
H79D H -0.128114 0.299033 0.465547 0.101 Uiso 0.15(3) 1 calc R U P C 2
H79E H -0.042916 0.367065 0.523276 0.101 Uiso 0.15(3) 1 calc R U P C 2
H79F H -0.104800 0.313255 0.542528 0.101 Uiso 0.15(3) 1 calc R U P C 2
C81A C 0.107(4) 0.0820(10) 0.6059(16) 0.073(4) Uani 0.33(4) 1 d D U P D 2
H81D H 0.139378 0.070744 0.642152 0.109 Uiso 0.33(4) 1 calc R U P D 2
H81E H 0.173456 0.084368 0.582726 0.109 Uiso 0.33(4) 1 calc R U P D 2
H81F H 0.037304 0.047073 0.573748 0.109 Uiso 0.33(4) 1 calc R U P D 2
C82A C -0.057(3) 0.1440(17) 0.663(2) 0.079(5) Uani 0.33(4) 1 d D U P D 2
H82D H -0.115722 0.103793 0.629598 0.118 Uiso 0.33(4) 1 calc R U P D 2
H82E H -0.098557 0.184217 0.673038 0.118 Uiso 0.33(4) 1 calc R U P D 2
H82F H -0.032503 0.139723 0.704687 0.118 Uiso 0.33(4) 1 calc R U P D 2
C99 C 0.2802(6) 0.4147(3) 0.4390(3) 0.094(2) Uani 0.580(7) 1 d G U P E 1
H99 H 0.311137 0.378028 0.406634 0.113 Uiso 0.580(7) 1 calc R U P E 1
C100 C 0.2087(6) 0.4547(3) 0.4190(3) 0.083(2) Uani 0.580(7) 1 d G U P E 1
H100 H 0.190832 0.445408 0.373015 0.100 Uiso 0.580(7) 1 calc R U P E 1
C95 C 0.1634(6) 0.5083(3) 0.4663(3) 0.092(2) Uani 0.580(7) 1 d G U P E 1
H95 H 0.114607 0.535676 0.452616 0.110 Uiso 0.580(7) 1 calc R U P E 1
C96 C 0.1896(6) 0.5219(3) 0.5335(3) 0.093(2) Uani 0.580(7) 1 d G U P E 1
H96 H 0.158686 0.558566 0.565837 0.111 Uiso 0.580(7) 1 calc R U P E 1
C97 C 0.2611(6) 0.4819(3) 0.5535(2) 0.094(3) Uani 0.580(7) 1 d G U P E 1
H97 H 0.278991 0.491187 0.599457 0.113 Uiso 0.580(7) 1 calc R U P E 1
C98 C 0.3064(6) 0.4283(3) 0.5062(3) 0.098(3) Uani 0.580(7) 1 d G U P E 1
H98 H 0.355218 0.400919 0.519857 0.118 Uiso 0.580(7) 1 calc R U P E 1
C106 C 0.6065(7) 0.1466(5) 0.7159(4) 0.141(3) Uani 0.633(12) 1 d G U P F 1
H106 H 0.665709 0.129464 0.688525 0.169 Uiso 0.633(12) 1 calc R U P F 1
C101 C 0.5231(9) 0.1860(4) 0.7025(4) 0.113(3) Uani 0.633(12) 1 d G U P F 1
H101 H 0.525291 0.195792 0.665940 0.136 Uiso 0.633(12) 1 calc R U P F 1
C102 C 0.4364(8) 0.2110(4) 0.7426(4) 0.112(3) Uani 0.633(12) 1 d G U P F 1
H102 H 0.379429 0.237965 0.733473 0.135 Uiso 0.633(12) 1 calc R U P F 1
C103 C 0.4332(7) 0.1967(4) 0.7962(4) 0.134(3) Uani 0.633(12) 1 d G U P F 1
H103 H 0.373984 0.213812 0.823592 0.160 Uiso 0.633(12) 1 calc R U P F 1
C104 C 0.5166(10) 0.1573(5) 0.8096(4) 0.135(3) Uani 0.633(12) 1 d G U P F 1
H104 H 0.514401 0.147485 0.846178 0.162 Uiso 0.633(12) 1 calc R U P F 1
C105 C 0.6033(9) 0.1322(5) 0.7695(4) 0.135(3) Uani 0.633(12) 1 d G U P F 1
H105 H 0.660264 0.105310 0.778645 0.162 Uiso 0.633(12) 1 calc R U P F 1
C198 C 0.1735(8) 0.4721(7) 0.5267(5) 0.125(4) Uani 0.420(7) 1 d G U P E 2
H114 H 0.110612 0.468028 0.549539 0.150 Uiso 0.420(7) 1 calc R U P E 2
C197 C 0.2980(9) 0.4712(6) 0.5517(4) 0.114(4) Uani 0.420(7) 1 d G U P E 2
H115 H 0.320181 0.466457 0.591643 0.137 Uiso 0.420(7) 1 calc R U P E 2
C196 C 0.3901(7) 0.4771(6) 0.5183(4) 0.101(3) Uani 0.420(7) 1 d G U P E 2
H111 H 0.475181 0.476447 0.535378 0.121 Uiso 0.420(7) 1 calc R U P E 2
C195 C 0.3577(7) 0.4840(6) 0.4599(4) 0.108(3) Uani 0.420(7) 1 d G U P E 2
H110 H 0.420613 0.488008 0.437008 0.130 Uiso 0.420(7) 1 calc R U P E 2
C200 C 0.2332(8) 0.4849(6) 0.4348(4) 0.112(3) Uani 0.420(7) 1 d G U P E 2
H112 H 0.211046 0.489579 0.394903 0.134 Uiso 0.420(7) 1 calc R U P E 2
C199 C 0.1411(7) 0.4790(7) 0.4683(5) 0.120(4) Uani 0.420(7) 1 d G U P E 2
H113 H 0.056044 0.479589 0.451168 0.145 Uiso 0.420(7) 1 calc R U P E 2
C201 C 0.4839(12) 0.2018(6) 0.7179(7) 0.085(4) Uiso 0.367(12) 1 d G U P F 2
H119 H 0.463192 0.235076 0.703986 0.102 Uiso 0.367(12) 1 calc R U P F 2
C206 C 0.4120(9) 0.1863(6) 0.7558(8) 0.113(5) Uiso 0.367(12) 1 d G U P F 2
H118 H 0.342223 0.208953 0.767792 0.136 Uiso 0.367(12) 1 calc R U P F 2
C205 C 0.4423(12) 0.1377(7) 0.7761(7) 0.116(5) Uiso 0.367(12) 1 d G U P F 2
H116 H 0.393161 0.127056 0.801981 0.139 Uiso 0.367(12) 1 calc R U P F 2
C204 C 0.5444(12) 0.1045(6) 0.7585(7) 0.111(4) Uiso 0.367(12) 1 d G U P F 2
H117 H 0.565069 0.071281 0.772366 0.133 Uiso 0.367(12) 1 calc R U P F 2
C203 C 0.6162(9) 0.1200(6) 0.7206(6) 0.103(4) Uiso 0.367(12) 1 d G U P F 2
H120 H 0.686040 0.097402 0.708560 0.124 Uiso 0.367(12) 1 calc R U P F 2
C202 C 0.5860(12) 0.1687(7) 0.7003(6) 0.096(4) Uiso 0.367(12) 1 d G U P F 2
H121 H 0.635104 0.179300 0.674370 0.116 Uiso 0.367(12) 1 calc R U P F 2
C122 C -0.0774(9) 0.0145(6) 0.0278(5) 0.084(3) Uani 0.5 1 d G U P G -1
H122 H -0.142510 0.027970 0.051914 0.101 Uiso 0.5 1 calc R U P G -1
C124 C -0.0829(8) -0.0526(6) -0.0188(5) 0.075(3) Uani 0.5 1 d G U P G -1
H124 H -0.151735 -0.085061 -0.026643 0.090 Uiso 0.5 1 calc R U P G -1
C123 C 0.0123(9) -0.0723(6) -0.0541(5) 0.083(3) Uani 0.5 1 d G U P G -1
H123 H 0.008564 -0.118232 -0.085976 0.099 Uiso 0.5 1 calc R U P G -1
C109 C 0.1130(9) -0.0249(6) -0.0427(5) 0.094(3) Uani 0.5 1 d G U P G -1
H109 H 0.178090 -0.038371 -0.066752 0.113 Uiso 0.5 1 calc R U P G -1
C107 C 0.1185(9) 0.0422(6) 0.0040(5) 0.096(3) Uani 0.5 1 d G U P G -1
H107 H 0.187317 0.074660 0.011805 0.115 Uiso 0.5 1 calc R U P G -1
C108 C 0.0233(10) 0.0619(6) 0.0392(5) 0.083(3) Uani 0.5 1 d G U P G -1
H108 H 0.027018 0.107832 0.071139 0.099 Uiso 0.5 1 calc R U P G -1

loop_
_atom_site_aniso_label
_atom_site_aniso_U_11
_atom_site_aniso_U_22
_atom_site_aniso_U_33
_atom_site_aniso_U_23
_atom_site_aniso_U_13
_atom_site_aniso_U_12
F1 0.0228(8) 0.0528(12) 0.0480(11) 0.0335(10) 0.0091(8) 0.0058(8)
F2 0.0235(9) 0.0534(12) 0.0396(10) 0.0141(9) 0.0102(8) 0.0064(8)
O1 0.0263(10) 0.0263(11) 0.0272(11) 0.0149(9) 0.0079(8) 0.0056(8)
O2 0.0271(10) 0.0258(12) 0.0256(11) 0.0141(9) 0.0054(8) 0.0050(8)
N2 0.0214(11) 0.0291(14) 0.0265(13) 0.0149(11) 0.0059(10) 0.0008(10)
N1 0.0197(11) 0.0279(14) 0.0250(13) 0.0125(11) 0.0061(10) 0.0044(10)
N3 0.0198(12) 0.0343(15) 0.0300(14) 0.0164(12) 0.0059(10) 0.0039(10)
N4 0.0203(12) 0.0361(15) 0.0275(13) 0.0164(12) 0.0075(10) 0.0087(10)
C48 0.0289(15) 0.0258(17) 0.0234(15) 0.0146(14) 0.0062(12) 0.0047(12)
C49 0.0208(14) 0.0310(18) 0.0259(15) 0.0155(14) 0.0037(12) 0.0044(12)
C2 0.0231(14) 0.0265(16) 0.0198(14) 0.0117(13) 0.0046(12) 0.0058(12)
C13 0.0270(14) 0.0233(16) 0.0251(15) 0.0136(13) 0.0054(12) 0.0067(12)
C53 0.0283(15) 0.0335(18) 0.0283(16) 0.0201(15) 0.0111(13) 0.0053(13)
C59 0.0231(14) 0.0265(17) 0.0288(16) 0.0148(14) 0.0070(12) 0.0068(12)
C12 0.0209(14) 0.0231(16) 0.0313(16) 0.0139(13) 0.0077(12) 0.0025(11)
C1 0.0266(14) 0.0243(16) 0.0210(14) 0.0119(13) 0.0063(12) 0.0048(12)
C55 0.0239(14) 0.0262(17) 0.0317(16) 0.0147(14) 0.0087(13) 0.0019(12)
C11 0.0279(15) 0.0329(18) 0.0311(16) 0.0197(15) 0.0099(13) 0.0031(13)
C6 0.0267(15) 0.0368(18) 0.0276(16) 0.0194(14) 0.0136(13) 0.0116(13)
C8 0.0263(15) 0.0307(18) 0.0378(18) 0.0209(15) 0.0131(13) 0.0107(13)
C60 0.0241(14) 0.0267(17) 0.0242(15) 0.0137(13) 0.0024(12) 0.0036(12)
C36 0.0206(14) 0.0358(19) 0.0302(16) 0.0220(15) 0.0051(12) -0.0002(12)
C5 0.0248(14) 0.0391(19) 0.0316(17) 0.0218(15) 0.0082(13) 0.0027(13)
C52 0.0259(15) 0.0346(19) 0.0378(18) 0.0190(16) 0.0147(13) 0.0087(13)
C3 0.0280(15) 0.0275(17) 0.0261(15) 0.0138(14) 0.0063(12) 0.0081(12)
C10 0.0293(15) 0.0320(18) 0.0339(17) 0.0200(15) 0.0064(13) 0.0029(13)
C50 0.0256(15) 0.0286(18) 0.0343(17) 0.0145(15) 0.0059(13) 0.0009(13)
C54 0.0270(15) 0.0354(19) 0.0331(17) 0.0159(15) 0.0111(13) 0.0016(13)
C24 0.0232(14) 0.0308(18) 0.0338(17) 0.0188(15) 0.0101(13) 0.0080(12)
C83 0.0183(14) 0.043(2) 0.0268(16) 0.0147(15) 0.0047(12) 0.0062(13)
C37 0.0225(14) 0.041(2) 0.0297(16) 0.0176(15) 0.0056(13) 0.0018(13)
C57 0.0273(15) 0.0391(19) 0.0310(17) 0.0203(15) 0.0038(13) 0.0058(13)
C9 0.0233(14) 0.041(2) 0.0386(18) 0.0254(16) 0.0081(13) 0.0089(13)
C41 0.0266(15) 0.0338(19) 0.0338(17) 0.0191(15) 0.0033(13) 0.0000(13)
C4 0.0314(15) 0.0301(17) 0.0257(16) 0.0157(14) 0.0060(13) 0.0021(13)
C51 0.0323(16) 0.0313(18) 0.0374(18) 0.0176(15) 0.0119(14) 0.0061(13)
C58 0.0280(15) 0.0392(19) 0.0283(16) 0.0191(15) 0.0095(13) 0.0074(13)
C71 0.0232(15) 0.0379(19) 0.0320(17) 0.0096(15) 0.0096(13) 0.0010(13)
C56 0.0222(14) 0.0404(19) 0.0335(17) 0.0187(15) 0.0063(13) 0.0037(13)
C25 0.0253(15) 0.051(2) 0.0356(18) 0.0272(17) 0.0062(14) 0.0028(14)
C7 0.0296(15) 0.046(2) 0.0360(18) 0.0281(16) 0.0163(14) 0.0150(14)
C38 0.0284(16) 0.058(2) 0.0359(18) 0.0296(18) 0.0096(14) 0.0057(15)
C88 0.0264(15) 0.051(2) 0.0329(18) 0.0197(17) 0.0083(14) 0.0038(14)
C84 0.0238(15) 0.040(2) 0.0330(17) 0.0112(16) 0.0051(13) 0.0062(14)
C42 0.0440(18) 0.0285(18) 0.0359(18) 0.0132(15) 0.0125(15) 0.0002(14)
C65 0.0470(19) 0.038(2) 0.0320(18) 0.0131(16) 0.0132(15) -0.0086(15)
C40 0.0431(19) 0.038(2) 0.051(2) 0.0265(18) 0.0126(17) 0.0017(15)
C66 0.0231(15) 0.057(2) 0.042(2) 0.0150(18) 0.0125(14) 0.0031(15)
C45 0.0390(18) 0.045(2) 0.0336(18) 0.0141(17) 0.0156(15) 0.0009(15)
C39 0.0360(18) 0.054(2) 0.053(2) 0.038(2) 0.0149(16) 0.0018(16)
C76 0.0279(16) 0.056(2) 0.0358(19) 0.0114(18) 0.0055(15) 0.0138(16)
C14 0.0406(18) 0.038(2) 0.050(2) 0.0260(18) 0.0142(16) 0.0034(15)
C29 0.0338(17) 0.038(2) 0.057(2) 0.0255(18) 0.0214(16) 0.0116(15)
C19 0.052(2) 0.061(2) 0.049(2) 0.039(2) 0.0295(17) 0.0338(18)
C18 0.0292(17) 0.075(3) 0.062(2) 0.054(2) 0.0213(16) 0.0185(16)
C92 0.047(2) 0.044(2) 0.049(2) 0.0268(18) 0.0190(17) 0.0208(16)
C33 0.0465(19) 0.048(2) 0.0345(18) 0.0166(17) 0.0014(15) -0.0005(16)
C67 0.0332(17) 0.077(3) 0.0372(18) 0.0355(18) 0.0058(14) 0.0122(16)
C87 0.0335(18) 0.068(3) 0.0321(19) 0.0184(19) 0.0128(15) 0.0023(17)
C85 0.0412(19) 0.048(2) 0.044(2) 0.0129(18) 0.0140(17) 0.0137(16)
C64 0.046(3) 0.031(4) 0.050(5) 0.015(3) 0.011(3) 0.004(3)
C44 0.057(2) 0.043(2) 0.041(2) 0.0151(18) 0.0086(17) 0.0010(17)
C26 0.0289(17) 0.082(3) 0.055(2) 0.049(2) 0.0039(16) 0.0075(18)
C89 0.058(2) 0.068(3) 0.050(2) 0.037(2) 0.0279(19) 0.0135(19)
C20 0.0341(17) 0.052(2) 0.0407(19) 0.0284(18) 0.0076(15) 0.0086(15)
C72 0.045(2) 0.048(2) 0.048(2) 0.0131(19) 0.0212(17) -0.0085(17)
C61 0.0445(15) 0.0312(17) 0.0642(19) 0.0085(15) 0.0297(15) 0.0071(12)
C28 0.047(2) 0.057(3) 0.100(4) 0.052(3) 0.042(2) 0.032(2)
B2 0.0217(16) 0.035(2) 0.038(2) 0.0248(18) 0.0099(15) 0.0094(14)
C86 0.0389(19) 0.059(3) 0.040(2) 0.0064(19) 0.0167(16) 0.0091(18)
B1 0.0209(16) 0.029(2) 0.0246(17) 0.0085(15) 0.0079(14) 0.0016(14)
C43 0.051(2) 0.044(2) 0.055(2) 0.0173(19) 0.0188(18) 0.0100(17)
C16 0.068(2) 0.062(3) 0.073(3) 0.051(2) 0.035(2) 0.019(2)
C30 0.062(2) 0.035(2) 0.059(3) 0.0082(19) 0.027(2) 0.0172(18)
C22 0.0398(19) 0.075(3) 0.054(2) 0.043(2) 0.0029(17) 0.0107(18)
C47 0.057(2) 0.053(2) 0.056(2) 0.020(2) 0.0269(19) 0.0127(19)
C75 0.0320(19) 0.088(3) 0.040(2) 0.010(2) 0.0018(17) 0.012(2)
C77 0.064(2) 0.066(2) 0.040(2) 0.0303(19) 0.0010(17) 0.0205(19)
C93 0.062(2) 0.059(3) 0.076(3) 0.042(2) 0.014(2) 0.015(2)
C27 0.034(2) 0.098(4) 0.099(4) 0.080(3) 0.022(2) 0.030(2)
C17 0.074(3) 0.041(2) 0.108(4) 0.048(2) 0.048(3) 0.018(2)
C80 0.090(3) 0.053(2) 0.066(3) 0.033(2) 0.029(2) -0.011(2)
C46 0.069(3) 0.068(3) 0.044(2) 0.004(2) 0.007(2) 0.001(2)
C73 0.060(3) 0.066(3) 0.066(3) 0.005(2) 0.029(2) -0.028(2)
C74 0.036(2) 0.105(4) 0.050(3) -0.001(3) 0.010(2) -0.017(2)
C91 0.095(3) 0.067(3) 0.059(3) 0.035(2) 0.013(2) -0.011(2)
C94 0.078(3) 0.090(3) 0.052(3) 0.043(3) 0.000(2) 0.007(2)
C90 0.064(3) 0.103(4) 0.083(3) 0.070(3) 0.020(2) 0.014(2)
C68 0.053(2) 0.101(3) 0.050(2) 0.034(2) -0.0111(19) -0.011(2)
C32 0.110(4) 0.062(3) 0.069(3) 0.024(3) 0.042(3) 0.011(3)
C78 0.068(5) 0.082(4) 0.052(3) 0.043(3) 0.010(3) 0.018(3)
C15 0.070(3) 0.049(3) 0.089(3) 0.034(3) -0.001(2) -0.019(2)
C21 0.090(3) 0.071(3) 0.047(2) 0.015(2) -0.004(2) 0.022(3)
C79 0.097(4) 0.080(4) 0.052(4) 0.035(3) 0.001(3) 0.039(3)
C34 0.060(4) 0.049(5) 0.051(6) 0.018(4) 0.000(4) -0.001(4)
C70 0.044(2) 0.177(5) 0.037(2) 0.043(3) 0.0025(18) 0.000(3)
C23 0.053(2) 0.174(5) 0.082(3) 0.101(3) 0.017(2) 0.021(3)
C31 0.118(4) 0.041(3) 0.096(4) 0.006(3) 0.063(3) 0.005(3)
C82 0.115(5) 0.071(5) 0.069(5) 0.033(4) 0.040(5) -0.018(4)
C69 0.099(3) 0.105(4) 0.067(3) 0.050(3) -0.014(3) 0.033(3)
C35 0.061(5) 0.063(4) 0.034(4) 0.011(3) 0.005(4) 0.008(4)
C81 0.097(6) 0.075(5) 0.076(5) 0.043(4) 0.013(5) -0.002(5)
C62 0.063(5) 0.042(4) 0.067(3) 0.011(3) 0.041(3) 0.012(4)
C35A 0.061(6) 0.060(5) 0.043(5) 0.012(4) 0.010(5) -0.008(5)
C34A 0.062(5) 0.051(5) 0.046(6) 0.014(5) 0.003(5) -0.016(4)
C63 0.044(3) 0.040(4) 0.069(4) 0.005(3) 0.028(3) 0.014(3)
C63A 0.043(2) 0.043(4) 0.082(5) -0.001(4) 0.033(3) 0.010(2)
C62A 0.061(5) 0.037(4) 0.057(3) 0.003(3) 0.041(3) 0.008(4)
C64A 0.035(3) 0.029(3) 0.060(5) 0.012(3) 0.010(3) 0.007(3)
C78A 0.065(8) 0.074(7) 0.048(7) 0.035(6) 0.005(7) 0.018(7)
C79A 0.084(7) 0.073(7) 0.050(7) 0.035(7) 0.002(7) 0.022(7)
C81A 0.100(7) 0.062(6) 0.068(7) 0.042(5) 0.021(6) -0.005(6)
C82A 0.104(7) 0.070(7) 0.064(6) 0.032(6) 0.029(6) -0.015(6)
C99 0.100(4) 0.105(5) 0.080(4) 0.041(4) 0.021(4) 0.040(4)
C100 0.100(4) 0.085(4) 0.087(4) 0.057(3) 0.022(4) 0.014(3)
C95 0.106(4) 0.073(4) 0.104(4) 0.049(4) 0.011(4) 0.019(3)
C96 0.093(4) 0.072(4) 0.099(4) 0.030(4) 0.011(4) 0.020(3)
C97 0.081(4) 0.098(5) 0.083(4) 0.027(4) 0.007(4) 0.021(4)
C98 0.095(4) 0.112(5) 0.080(4) 0.035(4) 0.012(4) 0.048(4)
C106 0.172(6) 0.149(5) 0.137(5) 0.073(5) 0.084(5) 0.080(5)
C101 0.160(6) 0.129(5) 0.122(5) 0.094(4) 0.089(4) 0.072(4)
C102 0.161(5) 0.121(5) 0.128(5) 0.096(4) 0.083(4) 0.081(4)
C103 0.177(6) 0.141(5) 0.124(5) 0.075(4) 0.072(4) 0.090(4)
C104 0.179(6) 0.150(5) 0.119(5) 0.082(4) 0.061(4) 0.089(5)
C105 0.172(6) 0.143(5) 0.130(5) 0.081(4) 0.057(5) 0.102(4)
C198 0.114(6) 0.195(8) 0.093(5) 0.090(6) 0.030(5) 0.008(6)
C197 0.109(6) 0.179(8) 0.087(5) 0.087(6) 0.028(5) 0.016(6)
C196 0.102(5) 0.165(8) 0.083(5) 0.096(5) 0.027(4) 0.029(5)
C195 0.103(5) 0.178(8) 0.087(5) 0.095(5) 0.029(5) 0.030(6)
C200 0.105(5) 0.183(8) 0.091(5) 0.099(6) 0.031(5) 0.018(6)
C199 0.111(6) 0.191(8) 0.097(5) 0.098(6) 0.028(5) 0.010(6)
C122 0.084(5) 0.104(5) 0.073(5) 0.033(4) 0.054(4) 0.036(4)
C124 0.067(4) 0.087(4) 0.081(4) 0.041(3) 0.037(3) 0.005(3)
C123 0.086(5) 0.092(5) 0.072(5) 0.034(4) 0.027(4) 0.026(4)
C109 0.097(6) 0.111(5) 0.078(5) 0.037(4) 0.043(4) 0.027(5)
C107 0.103(6) 0.099(5) 0.081(5) 0.034(5) 0.031(4) 0.013(5)
C108 0.106(6) 0.084(5) 0.061(5) 0.027(4) 0.035(4) 0.034(4)

loop_
_atom_type_symbol
_atom_type_description
_atom_type_scat_dispersion_real
_atom_type_scat_dispersion_imag
_atom_type_scat_source
C C 0.0033 0.0016 'International Tables Vol C Tables 4.2.6.8 and 6.1.1.4'
H H 0.0000 0.0000 'International Tables Vol C Tables 4.2.6.8 and 6.1.1.4'
B B 0.0013 0.0007 'International Tables Vol C Tables 4.2.6.8 and 6.1.1.4'
F F 0.0171 0.0103 'International Tables Vol C Tables 4.2.6.8 and 6.1.1.4'
N N 0.0061 0.0033 'International Tables Vol C Tables 4.2.6.8 and 6.1.1.4'
O O 0.0106 0.0060 'International Tables Vol C Tables 4.2.6.8 and 6.1.1.4'

loop_
_geom_angle_atom_site_label_1
_geom_angle_atom_site_label_2
_geom_angle_atom_site_label_3
_geom_angle
_geom_angle_site_symmetry_1
_geom_angle_site_symmetry_3
_geom_angle_publ_flag
C1 O1 C13 103.89(19) . . ?
C60 O2 C48 104.44(19) . . ?
C12 N2 C36 111.2(2) . . ?
C12 N2 B1 129.7(2) . . ?
B1 N2 C36 118.5(2) . . ?
C2 N1 C24 113.7(2) . . ?
C2 N1 B1 130.2(2) . . ?
B1 N1 C24 115.9(2) . . ?
C49 N3 C71 111.6(2) . . ?
C49 N3 B2 131.2(2) . . ?
B2 N3 C71 117.1(2) . . ?
C59 N4 C83 113.1(2) . . ?
C59 N4 B2 129.8(2) . . ?
B2 N4 C83 117.0(2) . . ?
C49 C48 O2 116.8(2) . . ?
C49 C48 C53 123.7(3) . . ?
C53 C48 O2 118.1(2) . . ?
C48 C49 N3 119.6(3) . . ?
C48 C49 C50 116.4(2) . . ?
C50 C49 N3 124.0(2) . . ?
C1 C2 N1 119.1(2) . . ?
C1 C2 C3 116.2(2) . . ?
C3 C2 N1 124.7(2) . . ?
C12 C13 O1 116.6(2) . . ?
C12 C13 C8 124.3(3) . . ?
C8 C13 O1 117.6(2) . . ?
C48 C53 C54 115.6(3) . . ?
C52 C53 C48 116.9(3) . . ?
C52 C53 C54 127.0(3) . . ?
C60 C59 N4 118.7(2) . . ?
C60 C59 C58 116.5(2) . . ?
C58 C59 N4 124.7(2) . . ?
C13 C12 N2 119.3(2) . . ?
C13 C12 C11 116.4(2) . . ?
C11 C12 N2 124.3(2) . . ?
C2 C1 O1 116.6(2) . . ?
C2 C1 C6 124.4(3) . . ?
C6 C1 O1 117.4(2) . . ?
C60 C55 C54 116.2(2) . . ?
C56 C55 C60 116.0(2) . . ?
C56 C55 C54 127.2(2) . . ?
C12 C11 H11 119.5 . . ?
C10 C11 C12 121.1(2) . . ?
C10 C11 H11 119.5 . . ?
C1 C6 C7 115.6(2) . . ?
C5 C6 C1 116.2(3) . . ?
C5 C6 C7 127.7(2) . . ?
C13 C8 C7 115.2(2) . . ?
C9 C8 C13 116.3(2) . . ?
C9 C8 C7 127.8(2) . . ?
O2 C60 C55 117.6(2) . . ?
C59 C60 O2 116.6(2) . . ?
C59 C60 C55 124.5(2) . . ?
C37 C36 N2 120.5(3) . . ?
C41 C36 N2 117.9(2) . . ?
C41 C36 C37 121.5(2) . . ?
C6 C5 H5 119.3 . . ?
C6 C5 C4 121.4(2) . . ?
C4 C5 H5 119.3 . . ?
C53 C52 H52 119.7 . . ?
C53 C52 C51 120.6(3) . . ?
C51 C52 H52 119.7 . . ?
C2 C3 H3 119.5 . . ?
C4 C3 C2 121.0(3) . . ?
C4 C3 H3 119.5 . . ?
C11 C10 C9 119.0(3) . . ?
C11 C10 C20 120.4(2) . . ?
C9 C10 C20 120.3(2) . . ?
C49 C50 H50 119.6 . . ?
C49 C50 C51 120.9(3) . . ?
C51 C50 H50 119.6 . . ?
C55 C54 C53 104.0(2) . . ?
C65 C54 C53 109.9(2) . . ?
C65 C54 C55 110.9(2) . . ?
C66 C54 C53 111.3(3) . . ?
C66 C54 C55 111.5(2) . . ?
C66 C54 C65 109.2(2) . . ?
C25 C24 N1 119.0(3) . . ?
C25 C24 C29 121.6(3) . . ?
C29 C24 N1 119.4(3) . . ?
C88 C83 N4 119.8(3) . . ?
C84 C83 N4 118.6(2) . . ?
C84 C83 C88 121.6(3) . . ?
C36 C37 C45 122.7(2) . . ?
C38 C37 C36 117.7(3) . . ?
C38 C37 C45 119.6(3) . . ?
C58 C57 C56 118.9(3) . . ?
C58 C57 C67 121.9(3) . . ?
C56 C57 C67 119.1(3) . . ?
C8 C9 C10 121.0(3) . . ?
C8 C9 H9 119.5 . . ?
C10 C9 H9 119.5 . . ?
C36 C41 C42 122.2(2) . . ?
C40 C41 C36 118.3(3) . . ?
C40 C41 C42 119.6(3) . . ?
C5 C4 C14 118.9(2) . . ?
C3 C4 C5 118.8(3) . . ?
C3 C4 C14 122.3(3) . . ?
C52 C51 C61 120.2(3) . . ?
C50 C51 C52 118.8(3) . . ?
C50 C51 C61 120.9(3) . . ?
C59 C58 H58 119.5 . . ?
C57 C58 C59 120.9(3) . . ?
C57 C58 H58 119.5 . . ?
C76 C71 N3 117.7(3) . . ?
C72 C71 N3 120.6(3) . . ?
C72 C71 C76 121.5(3) . . ?
C55 C56 C57 121.5(3) . . ?
C55 C56 H56 119.3 . . ?
C57 C56 H56 119.3 . . ?
C24 C25 C33 122.3(3) . . ?
C26 C25 C24 118.1(3) . . ?
C26 C25 C33 119.6(3) . . ?
C6 C7 C8 103.4(2) . . ?
C19 C7 C6 110.4(2) . . ?
C19 C7 C8 111.1(2) . . ?
C18 C7 C6 111.7(3) . . ?
C18 C7 C8 111.0(2) . . ?
C18 C7 C19 109.1(3) . . ?
C37 C38 H38 119.3 . . ?
C39 C38 C37 121.5(3) . . ?
C39 C38 H38 119.3 . . ?
C83 C88 C89 123.2(3) . . ?
C87 C88 C83 117.5(3) . . ?
C87 C88 C89 119.2(3) . . ?
C83 C84 C92 122.4(3) . . ?
C85 C84 C83 118.0(3) . . ?
C85 C84 C92 119.6(3) . . ?
C41 C42 H42 107.5 . . ?
C41 C42 C44 111.4(3) . . ?
C41 C42 C43 111.3(3) . . ?
C44 C42 H42 107.5 . . ?
C44 C42 C43 111.4(3) . . ?
C43 C42 H42 107.5 . . ?
C54 C65 H65A 109.5 . . ?
C54 C65 H65B 109.5 . . ?
C54 C65 H65C 109.5 . . ?
H65A C65 H65B 109.5 . . ?
H65A C65 H65C 109.5 . . ?
H65B C65 H65C 109.5 . . ?
C41 C40 H40 119.4 . . ?
C39 C40 C41 121.2(3) . . ?
C39 C40 H40 119.4 . . ?
C54 C66 H66A 109.5 . . ?
C54 C66 H66B 109.5 . . ?
C54 C66 H66C 109.5 . . ?
H66A C66 H66B 109.5 . . ?
H66A C66 H66C 109.5 . . ?
H66B C66 H66C 109.5 . . ?
C37 C45 H45 107.9 . . ?
C37 C45 C47 110.8(3) . . ?
C37 C45 C46 113.0(3) . . ?
C47 C45 H45 107.9 . . ?
C47 C45 C46 109.1(3) . . ?
C46 C45 H45 107.9 . . ?
C38 C39 C40 119.8(3) . . ?
C38 C39 H39 120.1 . . ?
C40 C39 H39 120.1 . . ?
C71 C76 C77 123.2(3) . . ?
C75 C76 C71 118.0(4) . . ?
C75 C76 C77 118.8(3) . . ?
C4 C14 C16 107.7(3) . . ?
C17 C14 C4 112.9(3) . . ?
C17 C14 C16 108.8(3) . . ?
C17 C14 C15 108.0(3) . . ?
C15 C14 C4 110.3(3) . . ?
C15 C14 C16 109.2(3) . . ?
C24 C29 C28 117.2(3) . . ?
C24 C29 C30 122.4(3) . . ?
C28 C29 C30 120.2(3) . . ?
C7 C19 H19A 109.5 . . ?
C7 C19 H19B 109.5 . . ?
C7 C19 H19C 109.5 . . ?
H19A C19 H19B 109.5 . . ?
H19A C19 H19C 109.5 . . ?
H19B C19 H19C 109.5 . . ?
C7 C18 H18A 109.5 . . ?
C7 C18 H18B 109.5 . . ?
C7 C18 H18C 109.5 . . ?
H18A C18 H18B 109.5 . . ?
H18A C18 H18C 109.5 . . ?
H18B C18 H18C 109.5 . . ?
C84 C92 H92 107.9 . . ?
C84 C92 C93 113.6(3) . . ?
C84 C92 C94 109.8(3) . . ?
C93 C92 H92 107.9 . . ?
C93 C92 C94 109.5(3) . . ?
C94 C92 H92 107.9 . . ?
C25 C33 H33 111.0 . . ?
C25 C33 H33A 104.3 . . ?
C25 C33 C34 105.9(6) . . ?
C25 C33 C35 107.7(4) . . ?
C25 C33 C35A 113.9(5) . . ?
C25 C33 C34A 119.9(8) . . ?
C34 C33 H33 111.0 . . ?
C35 C33 H33 111.0 . . ?
C35 C33 C34 110.1(4) . . ?
C35A C33 H33A 104.3 . . ?
C34A C33 H33A 104.3 . . ?
C34A C33 C35A 108.4(5) . . ?
C57 C67 C68 109.0(3) . . ?
C70 C67 C57 113.2(3) . . ?
C70 C67 C68 106.5(4) . . ?
C70 C67 C69 111.7(4) . . ?
C69 C67 C57 109.4(3) . . ?
C69 C67 C68 106.7(3) . . ?
C88 C87 H87 119.4 . . ?
C86 C87 C88 121.3(3) . . ?
C86 C87 H87 119.4 . . ?
C84 C85 H85 119.3 . . ?
C86 C85 C84 121.4(3) . . ?
C86 C85 H85 119.3 . . ?
H64A C64 H64B 109.5 . . ?
H64A C64 H64C 109.5 . . ?
H64B C64 H64C 109.5 . . ?
C61 C64 H64A 109.5 . . ?
C61 C64 H64B 109.5 . . ?
C61 C64 H64C 109.5 . . ?
C42 C44 H44A 109.5 . . ?
C42 C44 H44B 109.5 . . ?
C42 C44 H44C 109.5 . . ?
H44A C44 H44B 109.5 . . ?
H44A C44 H44C 109.5 . . ?
H44B C44 H44C 109.5 . . ?
C25 C26 H26 119.3 . . ?
C27 C26 C25 121.5(4) . . ?
C27 C26 H26 119.3 . . ?
C88 C89 H89 108.3 . . ?
C88 C89 C91 110.1(3) . . ?
C88 C89 C90 112.9(3) . . ?
C91 C89 H89 108.3 . . ?
C91 C89 C90 108.8(3) . . ?
C90 C89 H89 108.3 . . ?
C22 C20 C10 110.8(3) . . ?
C21 C20 C10 107.2(3) . . ?
C21 C20 C22 107.1(3) . . ?
C23 C20 C10 112.9(3) . . ?
C23 C20 C22 106.9(3) . . ?
C23 C20 C21 111.8(4) . . ?
C71 C72 C80 123.2(3) . . ?
C73 C72 C71 117.3(4) . . ?
C73 C72 C80 119.5(4) . . ?
C51 C61 C63 104.3(4) . . ?
C51 C61 C62A 103.5(4) . . ?
C64 C61 C51 113.8(8) . . ?
C64 C61 C63 106.2(5) . . ?
C62 C61 C51 112.0(5) . . ?
C62 C61 C64 111.8(6) . . ?
C62 C61 C63 108.2(4) . . ?
C63A C61 C51 116.6(5) . . ?
C63A C61 C62A 106.1(4) . . ?
C63A C61 C64A 111.0(6) . . ?
C64A C61 C51 112.6(8) . . ?
C64A C61 C62A 106.0(5) . . ?
C29 C28 H28 119.1 . . ?
C27 C28 C29 121.8(4) . . ?
C27 C28 H28 119.1 . . ?
F2 B2 N3 111.0(3) . . ?
F2 B2 N4 111.7(3) . . ?
N4 B2 N3 137.2(3) . . ?
C87 C86 C85 120.2(3) . . ?
C87 C86 H86 119.9 . . ?
C85 C86 H86 119.9 . . ?
F1 B1 N2 111.4(2) . . ?
F1 B1 N1 111.6(2) . . ?
N2 B1 N1 136.9(2) . . ?
C42 C43 H43A 109.5 . . ?
C42 C43 H43B 109.5 . . ?
C42 C43 H43C 109.5 . . ?
H43A C43 H43B 109.5 . . ?
H43A C43 H43C 109.5 . . ?
H43B C43 H43C 109.5 . . ?
C14 C16 H16A 109.5 . . ?
C14 C16 H16B 109.5 . . ?
C14 C16 H16C 109.5 . . ?
H16A C16 H16B 109.5 . . ?
H16A C16 H16C 109.5 . . ?
H16B C16 H16C 109.5 . . ?
C29 C30 H30 107.6 . . ?
C29 C30 C32 110.1(3) . . ?
C29 C30 C31 113.8(4) . . ?
C32 C30 H30 107.6 . . ?
C31 C30 H30 107.6 . . ?
C31 C30 C32 109.8(3) . . ?
C20 C22 H22A 109.5 . . ?
C20 C22 H22B 109.5 . . ?
C20 C22 H22C 109.5 . . ?
H22A C22 H22B 109.5 . . ?
H22A C22 H22C 109.5 . . ?
H22B C22 H22C 109.5 . . ?
C45 C47 H47A 109.5 . . ?
C45 C47 H47B 109.5 . . ?
C45 C47 H47C 109.5 . . ?
H47A C47 H47B 109.5 . . ?
H47A C47 H47C 109.5 . . ?
H47B C47 H47C 109.5 . . ?
C76 C75 H75 119.3 . . ?
C74 C75 C76 121.3(4) . . ?
C74 C75 H75 119.3 . . ?
C76 C77 H77 106.7 . . ?
C76 C77 H77A 115.1 . . ?
C76 C77 C78 111.9(4) . . ?
C76 C77 C79 114.3(6) . . ?
C76 C77 C78A 103.5(19) . . ?
C76 C77 C79A 97(2) . . ?
C78 C77 H77 106.7 . . ?
C79 C77 H77 106.7 . . ?
C79 C77 C78 109.9(4) . . ?
C78A C77 H77A 115.1 . . ?
C79A C77 H77A 115.1 . . ?
C79A C77 C78A 109.4(8) . . ?
C92 C93 H93A 109.5 . . ?
C92 C93 H93B 109.5 . . ?
C92 C93 H93C 109.5 . . ?
H93A C93 H93B 109.5 . . ?
H93A C93 H93C 109.5 . . ?
H93B C93 H93C 109.5 . . ?
C26 C27 H27 120.1 . . ?
C28 C27 C26 119.8(3) . . ?
C28 C27 H27 120.1 . . ?
C14 C17 H17A 109.5 . . ?
C14 C17 H17B 109.5 . . ?
C14 C17 H17C 109.5 . . ?
H17A C17 H17B 109.5 . . ?
H17A C17 H17C 109.5 . . ?
H17B C17 H17C 109.5 . . ?
C72 C80 H80 105.8 . . ?
C72 C80 H80A 112.9 . . ?
C72 C80 C82 115.2(9) . . ?
C72 C80 C81 114.8(6) . . ?
C72 C80 C81A 105.4(12) . . ?
C72 C80 C82A 102.7(17) . . ?
C82 C80 H80 105.8 . . ?
C81 C80 H80 105.8 . . ?
C81 C80 C82 108.5(5) . . ?
C81A C80 H80A 112.9 . . ?
C81A C80 C82A 109.4(7) . . ?
C82A C80 H80A 112.9 . . ?
C45 C46 H46A 109.5 . . ?
C45 C46 H46B 109.5 . . ?
C45 C46 H46C 109.5 . . ?
H46A C46 H46B 109.5 . . ?
H46A C46 H46C 109.5 . . ?
H46B C46 H46C 109.5 . . ?
C72 C73 H73 119.4 . . ?
C74 C73 C72 121.2(4) . . ?
C74 C73 H73 119.4 . . ?
C75 C74 C73 120.5(4) . . ?
C75 C74 H74 119.7 . . ?
C73 C74 H74 119.7 . . ?
C89 C91 H91A 109.5 . . ?
C89 C91 H91B 109.5 . . ?
C89 C91 H91C 109.5 . . ?
H91A C91 H91B 109.5 . . ?
H91A C91 H91C 109.5 . . ?
H91B C91 H91C 109.5 . . ?
C92 C94 H94A 109.5 . . ?
C92 C94 H94B 109.5 . . ?
C92 C94 H94C 109.5 . . ?
H94A C94 H94B 109.5 . . ?
H94A C94 H94C 109.5 . . ?
H94B C94 H94C 109.5 . . ?
C89 C90 H90A 109.5 . . ?
C89 C90 H90B 109.5 . . ?
C89 C90 H90C 109.5 . . ?
H90A C90 H90B 109.5 . . ?
H90A C90 H90C 109.5 . . ?
H90B C90 H90C 109.5 . . ?
C67 C68 H68A 109.5 . . ?
C67 C68 H68B 109.5 . . ?
C67 C68 H68C 109.5 . . ?
H68A C68 H68B 109.5 . . ?
H68A C68 H68C 109.5 . . ?
H68B C68 H68C 109.5 . . ?
C30 C32 H32A 109.5 . . ?
C30 C32 H32B 109.5 . . ?
C30 C32 H32C 109.5 . . ?
H32A C32 H32B 109.5 . . ?
H32A C32 H32C 109.5 . . ?
H32B C32 H32C 109.5 . . ?
C77 C78 H78A 109.5 . . ?
C77 C78 H78B 109.5 . . ?
C77 C78 H78C 109.5 . . ?
H78A C78 H78B 109.5 . . ?
H78A C78 H78C 109.5 . . ?
H78B C78 H78C 109.5 . . ?
C14 C15 H15A 109.5 . . ?
C14 C15 H15B 109.5 . . ?
C14 C15 H15C 109.5 . . ?
H15A C15 H15B 109.5 . . ?
H15A C15 H15C 109.5 . . ?
H15B C15 H15C 109.5 . . ?
C20 C21 H21A 109.5 . . ?
C20 C21 H21B 109.5 . . ?
C20 C21 H21C 109.5 . . ?
H21A C21 H21B 109.5 . . ?
H21A C21 H21C 109.5 . . ?
H21B C21 H21C 109.5 . . ?
C77 C79 H79A 109.5 . . ?
C77 C79 H79B 109.5 . . ?
C77 C79 H79C 109.5 . . ?
H79A C79 H79B 109.5 . . ?
H79A C79 H79C 109.5 . . ?
H79B C79 H79C 109.5 . . ?
C33 C34 H34A 109.5 . . ?
C33 C34 H34B 109.5 . . ?
C33 C34 H34C 109.5 . . ?
H34A C34 H34B 109.5 . . ?
H34A C34 H34C 109.5 . . ?
H34B C34 H34C 109.5 . . ?
C67 C70 H70A 109.5 . . ?
C67 C70 H70B 109.5 . . ?
C67 C70 H70C 109.5 . . ?
H70A C70 H70B 109.5 . . ?
H70A C70 H70C 109.5 . . ?
H70B C70 H70C 109.5 . . ?
C20 C23 H23A 109.5 . . ?
C20 C23 H23B 109.5 . . ?
C20 C23 H23C 109.5 . . ?
H23A C23 H23B 109.5 . . ?
H23A C23 H23C 109.5 . . ?
H23B C23 H23C 109.5 . . ?
C30 C31 H31A 109.5 . . ?
C30 C31 H31B 109.5 . . ?
C30 C31 H31C 109.5 . . ?
H31A C31 H31B 109.5 . . ?
H31A C31 H31C 109.5 . . ?
H31B C31 H31C 109.5 . . ?
C80 C82 H82A 109.5 . . ?
C80 C82 H82B 109.5 . . ?
C80 C82 H82C 109.5 . . ?
H82A C82 H82B 109.5 . . ?
H82A C82 H82C 109.5 . . ?
H82B C82 H82C 109.5 . . ?
C67 C69 H69A 109.5 . . ?
C67 C69 H69B 109.5 . . ?
C67 C69 H69C 109.5 . . ?
H69A C69 H69B 109.5 . . ?
H69A C69 H69C 109.5 . . ?
H69B C69 H69C 109.5 . . ?
C33 C35 H35A 109.5 . . ?
C33 C35 H35B 109.5 . . ?
C33 C35 H35C 109.5 . . ?
H35A C35 H35B 109.5 . . ?
H35A C35 H35C 109.5 . . ?
H35B C35 H35C 109.5 . . ?
C80 C81 H81A 109.5 . . ?
C80 C81 H81B 109.5 . . ?
C80 C81 H81C 109.5 . . ?
H81A C81 H81B 109.5 . . ?
H81A C81 H81C 109.5 . . ?
H81B C81 H81C 109.5 . . ?
C61 C62 H62A 109.5 . . ?
C61 C62 H62B 109.5 . . ?
C61 C62 H62C 109.5 . . ?
H62A C62 H62B 109.5 . . ?
H62A C62 H62C 109.5 . . ?
H62B C62 H62C 109.5 . . ?
C33 C35A H35D 109.5 . . ?
C33 C35A H35E 109.5 . . ?
C33 C35A H35F 109.5 . . ?
H35D C35A H35E 109.5 . . ?
H35D C35A H35F 109.5 . . ?
H35E C35A H35F 109.5 . . ?
C33 C34A H34D 109.5 . . ?
C33 C34A H34E 109.5 . . ?
C33 C34A H34F 109.5 . . ?
H34D C34A H34E 109.5 . . ?
H34D C34A H34F 109.5 . . ?
H34E C34A H34F 109.5 . . ?
C61 C63 H63A 109.5 . . ?
C61 C63 H63B 109.5 . . ?
C61 C63 H63C 109.5 . . ?
H63A C63 H63B 109.5 . . ?
H63A C63 H63C 109.5 . . ?
H63B C63 H63C 109.5 . . ?
C61 C63A H63D 109.5 . . ?
C61 C63A H63E 109.5 . . ?
C61 C63A H63F 109.5 . . ?
H63D C63A H63E 109.5 . . ?
H63D C63A H63F 109.5 . . ?
H63E C63A H63F 109.5 . . ?
C61 C62A H62D 109.5 . . ?
C61 C62A H62E 109.5 . . ?
C61 C62A H62F 109.5 . . ?
H62D C62A H62E 109.5 . . ?
H62D C62A H62F 109.5 . . ?
H62E C62A H62F 109.5 . . ?
C61 C64A H64D 109.5 . . ?
C61 C64A H64E 109.5 . . ?
C61 C64A H64F 109.5 . . ?
H64D C64A H64E 109.5 . . ?
H64D C64A H64F 109.5 . . ?
H64E C64A H64F 109.5 . . ?
C77 C78A H78D 109.5 . . ?
C77 C78A H78E 109.5 . . ?
C77 C78A H78F 109.5 . . ?
H78D C78A H78E 109.5 . . ?
H78D C78A H78F 109.5 . . ?
H78E C78A H78F 109.5 . . ?
C77 C79A H79D 109.5 . . ?
C77 C79A H79E 109.5 . . ?
C77 C79A H79F 109.5 . . ?
H79D C79A H79E 109.5 . . ?
H79D C79A H79F 109.5 . . ?
H79E C79A H79F 109.5 . . ?
C80 C81A H81D 109.5 . . ?
C80 C81A H81E 109.5 . . ?
C80 C81A H81F 109.5 . . ?
H81D C81A H81E 109.5 . . ?
H81D C81A H81F 109.5 . . ?
H81E C81A H81F 109.5 . . ?
C80 C82A H82D 109.5 . . ?
C80 C82A H82E 109.5 . . ?
C80 C82A H82F 109.5 . . ?
H82D C82A H82E 109.5 . . ?
H82D C82A H82F 109.5 . . ?
H82E C82A H82F 109.5 . . ?
C100 C99 H99 120.0 . . ?
C100 C99 C98 120.0 . . ?
C98 C99 H99 120.0 . . ?
C99 C100 H100 120.0 . . ?
C95 C100 C99 120.0 . . ?
C95 C100 H100 120.0 . . ?
C100 C95 H95 120.0 . . ?
C100 C95 C96 120.0 . . ?
C96 C95 H95 120.0 . . ?
C95 C96 H96 120.0 . . ?
C97 C96 C95 120.0 . . ?
C97 C96 H96 120.0 . . ?
C96 C97 H97 120.0 . . ?
C96 C97 C98 120.0 . . ?
C98 C97 H97 120.0 . . ?
C99 C98 H98 120.0 . . ?
C97 C98 C99 120.0 . . ?
C97 C98 H98 120.0 . . ?
C101 C106 H106 120.0 . . ?
C101 C106 C105 120.0 . . ?
C105 C106 H106 120.0 . . ?
C106 C101 H101 120.0 . . ?
C102 C101 C106 120.0 . . ?
C102 C101 H101 120.0 . . ?
C101 C102 H102 120.0 . . ?
C101 C102 C103 120.0 . . ?
C103 C102 H102 120.0 . . ?
C102 C103 H103 120.0 . . ?
C104 C103 C102 120.0 . . ?
C104 C103 H103 120.0 . . ?
C103 C104 H104 120.0 . . ?
C103 C104 C105 120.0 . . ?
C105 C104 H104 120.0 . . ?
C106 C105 H105 120.0 . . ?
C104 C105 C106 120.0 . . ?
C104 C105 H105 120.0 . . ?
C197 C198 H114 120.0 . . ?
C197 C198 C199 120.0 . . ?
C199 C198 H114 120.0 . . ?
C198 C197 H115 120.0 . . ?
C198 C197 C196 120.0 . . ?
C196 C197 H115 120.0 . . ?
C197 C196 H111 120.0 . . ?
C195 C196 C197 120.0 . . ?
C195 C196 H111 120.0 . . ?
C196 C195 H110 120.0 . . ?
C196 C195 C200 120.0 . . ?
C200 C195 H110 120.0 . . ?
C195 C200 H112 120.0 . . ?
C195 C200 C199 120.0 . . ?
C199 C200 H112 120.0 . . ?
C198 C199 H113 120.0 . . ?
C200 C199 C198 120.0 . . ?
C200 C199 H113 120.0 . . ?
C206 C201 H119 120.0 . . ?
C206 C201 C202 120.0 . . ?
C202 C201 H119 120.0 . . ?
C201 C206 H118 120.0 . . ?
C201 C206 C205 120.0 . . ?
C205 C206 H118 120.0 . . ?
C206 C205 H116 120.0 . . ?
C204 C205 C206 120.0 . . ?
C204 C205 H116 120.0 . . ?
C205 C204 H117 120.0 . . ?
C203 C204 C205 120.0 . . ?
C203 C204 H117 120.0 . . ?
C204 C203 H120 120.0 . . ?
C204 C203 C202 120.0 . . ?
C202 C203 H120 120.0 . . ?
C201 C202 H121 120.0 . . ?
C203 C202 C201 120.0 . . ?
C203 C202 H121 120.0 . . ?
C124 C122 H122 120.0 . . ?
C124 C122 C108 120.0 . . ?
C108 C122 H122 120.0 . . ?
C122 C124 H124 120.0 . . ?
C122 C124 C123 120.0 . . ?
C123 C124 H124 120.0 . . ?
C124 C123 H123 120.0 . . ?
C124 C123 C109 120.0 . . ?
C109 C123 H123 120.0 . . ?
C123 C109 H109 120.0 . . ?
C107 C109 C123 120.0 . . ?
C107 C109 H109 120.0 . . ?
C109 C107 H107 120.0 . . ?
C109 C107 C108 120.0 . . ?
C108 C107 H107 120.0 . . ?
C122 C108 H108 120.0 . . ?
C107 C108 C122 120.0 . . ?
C107 C108 H108 120.0 . . ?

loop_
_geom_bond_atom_site_label_1
_geom_bond_atom_site_label_2
_geom_bond_distance
_geom_bond_site_symmetry_2
_geom_bond_publ_flag
F1 B1 1.351(3) . ?
F2 B2 1.352(3) . ?
O1 C13 1.393(3) . ?
O1 C1 1.390(3) . ?
O2 C48 1.390(3) . ?
O2 C60 1.387(3) . ?
N2 C12 1.427(3) . ?
N2 C36 1.462(3) . ?
N2 B1 1.441(4) . ?
N1 C2 1.440(3) . ?
N1 C24 1.463(3) . ?
N1 B1 1.453(4) . ?
N3 C49 1.433(3) . ?
N3 C71 1.463(4) . ?
N3 B2 1.455(4) . ?
N4 C59 1.434(3) . ?
N4 C83 1.468(4) . ?
N4 B2 1.445(4) . ?
C48 C49 1.372(4) . ?
C48 C53 1.387(4) . ?
C49 C50 1.394(4) . ?
C2 C1 1.373(4) . ?
C2 C3 1.402(4) . ?
C13 C12 1.375(4) . ?
C13 C8 1.387(4) . ?
C53 C52 1.383(4) . ?
C53 C54 1.553(4) . ?
C59 C60 1.372(4) . ?
C59 C58 1.399(4) . ?
C12 C11 1.392(4) . ?
C1 C6 1.389(4) . ?
C55 C60 1.392(4) . ?
C55 C54 1.551(4) . ?
C55 C56 1.386(4) . ?
C11 H11 0.9500 . ?
C11 C10 1.392(4) . ?
C6 C5 1.383(4) . ?
C6 C7 1.545(4) . ?
C8 C9 1.386(4) . ?
C8 C7 1.553(4) . ?
C36 C37 1.407(4) . ?
C36 C41 1.396(4) . ?
C5 H5 0.9500 . ?
C5 C4 1.405(4) . ?
C52 H52 0.9500 . ?
C52 C51 1.407(4) . ?
C3 H3 0.9500 . ?
C3 C4 1.395(4) . ?
C10 C9 1.407(4) . ?
C10 C20 1.539(4) . ?
C50 H50 0.9500 . ?
C50 C51 1.400(4) . ?
C54 C65 1.542(4) . ?
C54 C66 1.528(4) . ?
C24 C25 1.391(4) . ?
C24 C29 1.398(4) . ?
C83 C88 1.405(4) . ?
C83 C84 1.395(4) . ?
C37 C38 1.394(4) . ?
C37 C45 1.507(5) . ?
C57 C58 1.394(4) . ?
C57 C56 1.405(4) . ?
C57 C67 1.536(4) . ?
C9 H9 0.9500 . ?
C41 C42 1.528(4) . ?
C41 C40 1.392(4) . ?
C4 C14 1.534(4) . ?
C51 C61 1.531(4) . ?
C58 H58 0.9500 . ?
C71 C76 1.404(5) . ?
C71 C72 1.399(4) . ?
C56 H56 0.9500 . ?
C25 C33 1.522(5) . ?
C25 C26 1.389(4) . ?
C7 C19 1.537(5) . ?
C7 C18 1.525(4) . ?
C38 H38 0.9500 . ?
C38 C39 1.377(5) . ?
C88 C87 1.402(5) . ?
C88 C89 1.503(5) . ?
C84 C92 1.522(4) . ?
C84 C85 1.392(4) . ?
C42 H42 1.0000 . ?
C42 C44 1.528(5) . ?
C42 C43 1.531(5) . ?
C65 H65A 0.9800 . ?
C65 H65B 0.9800 . ?
C65 H65C 0.9800 . ?
C40 H40 0.9500 . ?
C40 C39 1.377(5) . ?
C66 H66A 0.9800 . ?
C66 H66B 0.9800 . ?
C66 H66C 0.9800 . ?
C45 H45 1.0000 . ?
C45 C47 1.532(5) . ?
C45 C46 1.532(5) . ?
C39 H39 0.9500 . ?
C76 C75 1.384(5) . ?
C76 C77 1.508(5) . ?
C14 C16 1.544(5) . ?
C14 C17 1.523(5) . ?
C14 C15 1.530(5) . ?
C29 C28 1.404(5) . ?
C29 C30 1.500(5) . ?
C19 H19A 0.9800 . ?
C19 H19B 0.9800 . ?
C19 H19C 0.9800 . ?
C18 H18A 0.9800 . ?
C18 H18B 0.9800 . ?
C18 H18C 0.9800 . ?
C92 H92 1.0000 . ?
C92 C93 1.523(5) . ?
C92 C94 1.528(5) . ?
C33 H33 1.0000 . ?
C33 H33A 1.0000 . ?
C33 C34 1.532(6) . ?
C33 C35 1.529(6) . ?
C33 C35A 1.543(6) . ?
C33 C34A 1.538(7) . ?
C67 C68 1.545(5) . ?
C67 C70 1.504(5) . ?
C67 C69 1.517(6) . ?
C87 H87 0.9500 . ?
C87 C86 1.368(5) . ?
C85 H85 0.9500 . ?
C85 C86 1.373(5) . ?
C64 H64A 0.9800 . ?
C64 H64B 0.9800 . ?
C64 H64C 0.9800 . ?
C64 C61 1.527(6) . ?
C44 H44A 0.9800 . ?
C44 H44B 0.9800 . ?
C44 H44C 0.9800 . ?
C26 H26 0.9500 . ?
C26 C27 1.372(6) . ?
C89 H89 1.0000 . ?
C89 C91 1.522(5) . ?
C89 C90 1.541(5) . ?
C20 C22 1.535(5) . ?
C20 C21 1.533(5) . ?
C20 C23 1.503(5) . ?
C72 C80 1.512(6) . ?
C72 C73 1.399(5) . ?
C61 C62 1.500(6) . ?
C61 C63 1.586(6) . ?
C61 C63A 1.509(6) . ?
C61 C62A 1.596(6) . ?
C61 C64A 1.529(6) . ?
C28 H28 0.9500 . ?
C28 C27 1.355(6) . ?
C86 H86 0.9500 . ?
C43 H43A 0.9800 . ?
C43 H43B 0.9800 . ?
C43 H43C 0.9800 . ?
C16 H16A 0.9800 . ?
C16 H16B 0.9800 . ?
C16 H16C 0.9800 . ?
C30 H30 1.0000 . ?
C30 C32 1.528(5) . ?
C30 C31 1.527(5) . ?
C22 H22A 0.9800 . ?
C22 H22B 0.9800 . ?
C22 H22C 0.9800 . ?
C47 H47A 0.9800 . ?
C47 H47B 0.9800 . ?
C47 H47C 0.9800 . ?
C75 H75 0.9500 . ?
C75 C74 1.359(6) . ?
C77 H77 1.0000 . ?
C77 H77A 1.0000 . ?
C77 C78 1.542(5) . ?
C77 C79 1.533(5) . ?
C77 C78A 1.534(8) . ?
C77 C79A 1.533(8) . ?
C93 H93A 0.9800 . ?
C93 H93B 0.9800 . ?
C93 H93C 0.9800 . ?
C27 H27 0.9500 . ?
C17 H17A 0.9800 . ?
C17 H17B 0.9800 . ?
C17 H17C 0.9800 . ?
C80 H80 1.0000 . ?
C80 H80A 1.0000 . ?
C80 C82 1.545(6) . ?
C80 C81 1.541(6) . ?
C80 C81A 1.533(8) . ?
C80 C82A 1.538(8) . ?
C46 H46A 0.9800 . ?
C46 H46B 0.9800 . ?
C46 H46C 0.9800 . ?
C73 H73 0.9500 . ?
C73 C74 1.371(7) . ?
C74 H74 0.9500 . ?
C91 H91A 0.9800 . ?
C91 H91B 0.9800 . ?
C91 H91C 0.9800 . ?
C94 H94A 0.9800 . ?
C94 H94B 0.9800 . ?
C94 H94C 0.9800 . ?
C90 H90A 0.9800 . ?
C90 H90B 0.9800 . ?
C90 H90C 0.9800 . ?
C68 H68A 0.9800 . ?
C68 H68B 0.9800 . ?
C68 H68C 0.9800 . ?
C32 H32A 0.9800 . ?
C32 H32B 0.9800 . ?
C32 H32C 0.9800 . ?
C78 H78A 0.9800 . ?
C78 H78B 0.9800 . ?
C78 H78C 0.9800 . ?
C15 H15A 0.9800 . ?
C15 H15B 0.9800 . ?
C15 H15C 0.9800 . ?
C21 H21A 0.9800 . ?
C21 H21B 0.9800 . ?
C21 H21C 0.9800 . ?
C79 H79A 0.9800 . ?
C79 H79B 0.9800 . ?
C79 H79C 0.9800 . ?
C34 H34A 0.9800 . ?
C34 H34B 0.9800 . ?
C34 H34C 0.9800 . ?
C70 H70A 0.9800 . ?
C70 H70B 0.9800 . ?
C70 H70C 0.9800 . ?
C23 H23A 0.9800 . ?
C23 H23B 0.9800 . ?
C23 H23C 0.9800 . ?
C31 H31A 0.9800 . ?
C31 H31B 0.9800 . ?
C31 H31C 0.9800 . ?
C82 H82A 0.9800 . ?
C82 H82B 0.9800 . ?
C82 H82C 0.9800 . ?
C69 H69A 0.9800 . ?
C69 H69B 0.9800 . ?
C69 H69C 0.9800 . ?
C35 H35A 0.9800 . ?
C35 H35B 0.9800 . ?
C35 H35C 0.9800 . ?
C81 H81A 0.9800 . ?
C81 H81B 0.9800 . ?
C81 H81C 0.9800 . ?
C62 H62A 0.9800 . ?
C62 H62B 0.9800 . ?
C62 H62C 0.9800 . ?
C35A H35D 0.9800 . ?
C35A H35E 0.9800 . ?
C35A H35F 0.9800 . ?
C34A H34D 0.9800 . ?
C34A H34E 0.9800 . ?
C34A H34F 0.9800 . ?
C63 H63A 0.9800 . ?
C63 H63B 0.9800 . ?
C63 H63C 0.9800 . ?
C63A H63D 0.9800 . ?
C63A H63E 0.9800 . ?
C63A H63F 0.9800 . ?
C62A H62D 0.9800 . ?
C62A H62E 0.9800 . ?
C62A H62F 0.9800 . ?
C64A H64D 0.9800 . ?
C64A H64E 0.9800 . ?
C64A H64F 0.9800 . ?
C78A H78D 0.9800 . ?
C78A H78E 0.9800 . ?
C78A H78F 0.9800 . ?
C79A H79D 0.9800 . ?
C79A H79E 0.9800 . ?
C79A H79F 0.9800 . ?
C81A H81D 0.9800 . ?
C81A H81E 0.9800 . ?
C81A H81F 0.9800 . ?
C82A H82D 0.9800 . ?
C82A H82E 0.9800 . ?
C82A H82F 0.9800 . ?
C99 H99 0.9500 . ?
C99 C100 1.3900 . ?
C99 C98 1.3900 . ?
C100 H100 0.9500 . ?
C100 C95 1.3900 . ?
C95 H95 0.9500 . ?
C95 C96 1.3900 . ?
C96 H96 0.9500 . ?
C96 C97 1.3900 . ?
C97 H97 0.9500 . ?
C97 C98 1.3900 . ?
C98 H98 0.9500 . ?
C106 H106 0.9500 . ?
C106 C101 1.3900 . ?
C106 C105 1.3900 . ?
C101 H101 0.9500 . ?
C101 C102 1.3900 . ?
C102 H102 0.9500 . ?
C102 C103 1.3900 . ?
C103 H103 0.9500 . ?
C103 C104 1.3900 . ?
C104 H104 0.9500 . ?
C104 C105 1.3900 . ?
C105 H105 0.9500 . ?
C198 H114 0.9500 . ?
C198 C197 1.3900 . ?
C198 C199 1.3900 . ?
C197 H115 0.9500 . ?
C197 C196 1.3900 . ?
C196 H111 0.9500 . ?
C196 C195 1.3900 . ?
C195 H110 0.9500 . ?
C195 C200 1.3900 . ?
C200 H112 0.9500 . ?
C200 C199 1.3900 . ?
C199 H113 0.9500 . ?
C201 H119 0.9500 . ?
C201 C206 1.3900 . ?
C201 C202 1.3900 . ?
C206 H118 0.9500 . ?
C206 C205 1.3900 . ?
C205 H116 0.9500 . ?
C205 C204 1.3900 . ?
C204 H117 0.9500 . ?
C204 C203 1.3900 . ?
C203 H120 0.9500 . ?
C203 C202 1.3900 . ?
C202 H121 0.9500 . ?
C122 H122 0.9500 . ?
C122 C124 1.3900 . ?
C122 C108 1.3900 . ?
C124 H124 0.9500 . ?
C124 C123 1.3900 . ?
C123 H123 0.9500 . ?
C123 C109 1.3900 . ?
C109 H109 0.9500 . ?
C109 C107 1.3900 . ?
C107 H107 0.9500 . ?
C107 C108 1.3900 . ?
C108 H108 0.9500 . ?

loop_
_geom_torsion_atom_site_label_1
_geom_torsion_atom_site_label_2
_geom_torsion_atom_site_label_3
_geom_torsion_atom_site_label_4
_geom_torsion
_geom_torsion_site_symmetry_1
_geom_torsion_site_symmetry_2
_geom_torsion_site_symmetry_3
_geom_torsion_site_symmetry_4
_geom_torsion_publ_flag
O1 C13 C12 N2 2.3(4) . . . . ?
O1 C13 C12 C11 -178.0(2) . . . . ?
O1 C13 C8 C9 -179.7(2) . . . . ?
O1 C13 C8 C7 -8.4(4) . . . . ?
O1 C1 C6 C5 -179.9(2) . . . . ?
O1 C1 C6 C7 7.9(4) . . . . ?
O2 C48 C49 N3 -6.5(4) . . . . ?
O2 C48 C49 C50 174.4(2) . . . . ?
O2 C48 C53 C52 -176.7(2) . . . . ?
O2 C48 C53 C54 10.8(3) . . . . ?
N2 C12 C11 C10 172.7(3) . . . . ?
N2 C36 C37 C38 174.2(2) . . . . ?
N2 C36 C37 C45 -6.5(4) . . . . ?
N2 C36 C41 C42 4.3(4) . . . . ?
N2 C36 C41 C40 -174.9(3) . . . . ?
N1 C2 C1 O1 -4.4(4) . . . . ?
N1 C2 C1 C6 161.3(3) . . . . ?
N1 C2 C3 C4 -171.0(3) . . . . ?
N1 C24 C25 C33 -2.2(4) . . . . ?
N1 C24 C25 C26 178.3(2) . . . . ?
N1 C24 C29 C28 -177.7(3) . . . . ?
N1 C24 C29 C30 5.8(4) . . . . ?
N3 C49 C50 C51 -171.8(3) . . . . ?
N3 C71 C76 C75 172.2(3) . . . . ?
N3 C71 C76 C77 -5.9(4) . . . . ?
N3 C71 C72 C80 7.8(5) . . . . ?
N3 C71 C72 C73 -172.0(3) . . . . ?
N4 C59 C60 O2 4.7(4) . . . . ?
N4 C59 C60 C55 -161.7(3) . . . . ?
N4 C59 C58 C57 170.3(3) . . . . ?
N4 C83 C88 C87 177.8(3) . . . . ?
N4 C83 C88 C89 -4.6(4) . . . . ?
N4 C83 C84 C92 5.2(4) . . . . ?
N4 C83 C84 C85 -177.9(3) . . . . ?
C48 O2 C60 C59 -109.4(3) . . . . ?
C48 O2 C60 C55 57.9(3) . . . . ?
C48 C49 C50 C51 7.2(4) . . . . ?
C48 C53 C52 C51 -2.9(4) . . . . ?
C48 C53 C54 C55 37.5(3) . . . . ?
C48 C53 C54 C65 -81.3(3) . . . . ?
C48 C53 C54 C66 157.7(2) . . . . ?
C49 N3 C71 C76 -75.3(3) . . . . ?
C49 N3 C71 C72 98.9(3) . . . . ?
C49 N3 B2 F2 173.8(2) . . . . ?
C49 N3 B2 N4 -10.9(6) . . . . ?
C49 C48 C53 C52 16.9(4) . . . . ?
C49 C48 C53 C54 -155.7(3) . . . . ?
C49 C50 C51 C52 5.4(4) . . . . ?
C49 C50 C51 C61 -174.6(3) . . . . ?
C2 N1 C24 C25 -89.5(3) . . . . ?
C2 N1 C24 C29 89.3(3) . . . . ?
C2 N1 B1 F1 172.5(2) . . . . ?
C2 N1 B1 N2 -12.3(6) . . . . ?
C2 C1 C6 C5 14.5(4) . . . . ?
C2 C1 C6 C7 -157.7(3) . . . . ?
C2 C3 C4 C5 3.8(4) . . . . ?
C2 C3 C4 C14 -177.8(3) . . . . ?
C13 O1 C1 C2 107.4(3) . . . . ?
C13 O1 C1 C6 -59.4(3) . . . . ?
C13 C12 C11 C10 -7.0(4) . . . . ?
C13 C8 C9 C10 2.6(4) . . . . ?
C13 C8 C7 C6 -40.8(3) . . . . ?
C13 C8 C7 C19 77.7(3) . . . . ?
C13 C8 C7 C18 -160.7(3) . . . . ?
C53 C48 C49 N3 160.1(3) . . . . ?
C53 C48 C49 C50 -19.0(4) . . . . ?
C53 C52 C51 C50 -7.7(4) . . . . ?
C53 C52 C51 C61 172.4(3) . . . . ?
C59 N4 C83 C88 -93.6(3) . . . . ?
C59 N4 C83 C84 85.0(3) . . . . ?
C59 N4 B2 F2 179.7(2) . . . . ?
C59 N4 B2 N3 4.3(5) . . . . ?
C12 N2 C36 C37 -102.3(3) . . . . ?
C12 N2 C36 C41 74.1(3) . . . . ?
C12 N2 B1 F1 -174.5(3) . . . . ?
C12 N2 B1 N1 10.3(6) . . . . ?
C12 C13 C8 C9 -14.1(4) . . . . ?
C12 C13 C8 C7 157.2(3) . . . . ?
C12 C11 C10 C9 -3.3(4) . . . . ?
C12 C11 C10 C20 -176.7(3) . . . . ?
C1 O1 C13 C12 -107.1(3) . . . . ?
C1 O1 C13 C8 59.6(3) . . . . ?
C1 C2 C3 C4 6.8(4) . . . . ?
C1 C6 C5 C4 -2.6(4) . . . . ?
C1 C6 C7 C8 41.1(3) . . . . ?
C1 C6 C7 C19 -77.9(3) . . . . ?
C1 C6 C7 C18 160.5(3) . . . . ?
C11 C10 C9 C8 5.6(5) . . . . ?
C11 C10 C20 C22 -143.7(3) . . . . ?
C11 C10 C20 C21 99.7(3) . . . . ?
C11 C10 C20 C23 -23.8(5) . . . . ?
C6 C5 C4 C3 -6.0(4) . . . . ?
C6 C5 C4 C14 175.6(3) . . . . ?
C8 C13 C12 N2 -163.4(3) . . . . ?
C8 C13 C12 C11 16.3(4) . . . . ?
C60 O2 C48 C49 107.4(3) . . . . ?
C60 O2 C48 C53 -60.0(3) . . . . ?
C60 C59 C58 C57 -6.7(4) . . . . ?
C60 C55 C54 C53 -39.1(3) . . . . ?
C60 C55 C54 C65 79.0(3) . . . . ?
C60 C55 C54 C66 -159.1(3) . . . . ?
C60 C55 C56 C57 2.2(4) . . . . ?
C36 N2 C12 C13 -137.6(3) . . . . ?
C36 N2 C12 C11 42.8(4) . . . . ?
C36 N2 B1 F1 -4.7(4) . . . . ?
C36 N2 B1 N1 -179.8(3) . . . . ?
C36 C37 C38 C39 1.6(4) . . . . ?
C36 C37 C45 C47 -119.8(3) . . . . ?
C36 C37 C45 C46 117.3(3) . . . . ?
C36 C41 C42 C44 122.2(3) . . . . ?
C36 C41 C42 C43 -112.8(3) . . . . ?
C36 C41 C40 C39 -0.4(5) . . . . ?
C5 C6 C7 C8 -130.1(3) . . . . ?
C5 C6 C7 C19 111.0(3) . . . . ?
C5 C6 C7 C18 -10.7(4) . . . . ?
C5 C4 C14 C16 -66.1(4) . . . . ?
C5 C4 C14 C17 173.9(3) . . . . ?
C5 C4 C14 C15 53.0(4) . . . . ?
C52 C53 C54 C55 -134.2(3) . . . . ?
C52 C53 C54 C65 107.0(3) . . . . ?
C52 C53 C54 C66 -14.0(4) . . . . ?
C52 C51 C61 C64 166.9(5) . . . . ?
C52 C51 C61 C62 -65.1(6) . . . . ?
C52 C51 C61 C63 51.7(5) . . . . ?
C52 C51 C61 C63A 26.4(7) . . . . ?
C52 C51 C61 C62A -89.7(5) . . . . ?
C52 C51 C61 C64A 156.4(6) . . . . ?
C3 C2 C1 O1 177.7(2) . . . . ?
C3 C2 C1 C6 -16.6(4) . . . . ?
C3 C4 C14 C16 115.6(3) . . . . ?
C3 C4 C14 C17 -4.5(4) . . . . ?
C3 C4 C14 C15 -125.4(3) . . . . ?
C50 C51 C61 C64 -13.1(6) . . . . ?
C50 C51 C61 C62 114.9(6) . . . . ?
C50 C51 C61 C63 -128.3(5) . . . . ?
C50 C51 C61 C63A -153.6(6) . . . . ?
C50 C51 C61 C62A 90.4(5) . . . . ?
C50 C51 C61 C64A -23.6(6) . . . . ?
C54 C53 C52 C51 168.7(3) . . . . ?
C54 C55 C60 O2 -7.8(4) . . . . ?
C54 C55 C60 C59 158.5(3) . . . . ?
C54 C55 C56 C57 -168.5(3) . . . . ?
C24 N1 C2 C1 144.9(3) . . . . ?
C24 N1 C2 C3 -37.3(4) . . . . ?
C24 N1 B1 F1 -1.9(4) . . . . ?
C24 N1 B1 N2 173.3(3) . . . . ?
C24 C25 C33 C34 -112.8(6) . . . . ?
C24 C25 C33 C35 129.5(6) . . . . ?
C24 C25 C33 C35A 101.6(8) . . . . ?
C24 C25 C33 C34A -127.5(8) . . . . ?
C24 C25 C26 C27 -0.8(5) . . . . ?
C24 C29 C28 C27 -0.4(5) . . . . ?
C24 C29 C30 C32 101.7(4) . . . . ?
C24 C29 C30 C31 -134.6(3) . . . . ?
C83 N4 C59 C60 -142.5(3) . . . . ?
C83 N4 C59 C58 40.6(4) . . . . ?
C83 N4 B2 F2 -3.3(3) . . . . ?
C83 N4 B2 N3 -178.6(3) . . . . ?
C83 C88 C87 C86 0.1(5) . . . . ?
C83 C88 C89 C91 -107.5(3) . . . . ?
C83 C88 C89 C90 130.6(3) . . . . ?
C83 C84 C92 C93 -145.0(3) . . . . ?
C83 C84 C92 C94 92.0(4) . . . . ?
C83 C84 C85 C86 0.1(5) . . . . ?
C37 C36 C41 C42 -179.3(3) . . . . ?
C37 C36 C41 C40 1.5(4) . . . . ?
C37 C38 C39 C40 -0.6(5) . . . . ?
C9 C8 C7 C6 129.3(3) . . . . ?
C9 C8 C7 C19 -112.2(3) . . . . ?
C9 C8 C7 C18 9.4(4) . . . . ?
C9 C10 C20 C22 42.9(4) . . . . ?
C9 C10 C20 C21 -73.6(4) . . . . ?
C9 C10 C20 C23 162.8(4) . . . . ?
C41 C36 C37 C38 -2.1(4) . . . . ?
C41 C36 C37 C45 177.2(3) . . . . ?
C41 C40 C39 C38 -0.1(5) . . . . ?
C58 C59 C60 O2 -178.2(2) . . . . ?
C58 C59 C60 C55 15.4(4) . . . . ?
C58 C57 C56 C55 5.4(4) . . . . ?
C58 C57 C67 C68 -122.7(3) . . . . ?
C58 C57 C67 C70 -4.3(5) . . . . ?
C58 C57 C67 C69 121.0(4) . . . . ?
C71 N3 C49 C48 150.7(3) . . . . ?
C71 N3 C49 C50 -30.3(4) . . . . ?
C71 N3 B2 F2 -2.7(3) . . . . ?
C71 N3 B2 N4 172.6(3) . . . . ?
C71 C76 C75 C74 0.2(5) . . . . ?
C71 C76 C77 C78 110.8(6) . . . . ?
C71 C76 C77 C79 -123.4(4) . . . . ?
C71 C76 C77 C78A 132.9(19) . . . . ?
C71 C76 C77 C79A -115.2(17) . . . . ?
C71 C72 C80 C82 134.4(7) . . . . ?
C71 C72 C80 C81 -98.4(10) . . . . ?
C71 C72 C80 C81A -117.9(14) . . . . ?
C71 C72 C80 C82A 127.6(13) . . . . ?
C71 C72 C73 C74 -0.2(6) . . . . ?
C56 C55 C60 O2 -179.5(2) . . . . ?
C56 C55 C60 C59 -13.2(4) . . . . ?
C56 C55 C54 C53 131.6(3) . . . . ?
C56 C55 C54 C65 -110.3(3) . . . . ?
C56 C55 C54 C66 11.5(4) . . . . ?
C56 C57 C58 C59 -3.1(4) . . . . ?
C56 C57 C67 C68 61.2(4) . . . . ?
C56 C57 C67 C70 179.5(4) . . . . ?
C56 C57 C67 C69 -55.2(4) . . . . ?
C25 C24 C29 C28 1.1(4) . . . . ?
C25 C24 C29 C30 -175.4(3) . . . . ?
C25 C26 C27 C28 1.6(5) . . . . ?
C7 C6 C5 C4 168.6(3) . . . . ?
C7 C8 C9 C10 -167.5(3) . . . . ?
C38 C37 C45 C47 59.5(4) . . . . ?
C38 C37 C45 C46 -63.4(4) . . . . ?
C88 C83 C84 C92 -176.3(3) . . . . ?
C88 C83 C84 C85 0.7(4) . . . . ?
C88 C87 C86 C85 0.6(5) . . . . ?
C84 C83 C88 C87 -0.8(4) . . . . ?
C84 C83 C88 C89 176.8(3) . . . . ?
C84 C85 C86 C87 -0.8(5) . . . . ?
C42 C41 C40 C39 -179.6(3) . . . . ?
C40 C41 C42 C44 -58.6(4) . . . . ?
C40 C41 C42 C43 66.4(4) . . . . ?
C45 C37 C38 C39 -177.7(3) . . . . ?
C76 C71 C72 C80 -178.2(3) . . . . ?
C76 C71 C72 C73 2.0(5) . . . . ?
C76 C75 C74 C73 1.5(6) . . . . ?
C29 C24 C25 C33 179.0(3) . . . . ?
C29 C24 C25 C26 -0.5(4) . . . . ?
C29 C28 C27 C26 -0.9(5) . . . . ?
C92 C84 C85 C86 177.2(3) . . . . ?
C33 C25 C26 C27 179.6(3) . . . . ?
C67 C57 C58 C59 -179.3(3) . . . . ?
C67 C57 C56 C55 -178.3(3) . . . . ?
C87 C88 C89 C91 70.0(4) . . . . ?
C87 C88 C89 C90 -51.8(4) . . . . ?
C85 C84 C92 C93 38.1(4) . . . . ?
C85 C84 C92 C94 -84.9(4) . . . . ?
C26 C25 C33 C34 66.7(6) . . . . ?
C26 C25 C33 C35 -51.0(6) . . . . ?
C26 C25 C33 C35A -78.9(8) . . . . ?
C26 C25 C33 C34A 52.0(9) . . . . ?
C89 C88 C87 C86 -177.6(3) . . . . ?
C20 C10 C9 C8 179.0(3) . . . . ?
C72 C71 C76 C75 -2.0(5) . . . . ?
C72 C71 C76 C77 179.9(3) . . . . ?
C72 C73 C74 C75 -1.5(7) . . . . ?
C28 C29 C30 C32 -74.7(4) . . . . ?
C28 C29 C30 C31 49.0(4) . . . . ?
B2 N3 C49 C48 -25.9(4) . . . . ?
B2 N3 C49 C50 153.1(3) . . . . ?
B2 N3 C71 C76 101.8(3) . . . . ?
B2 N3 C71 C72 -84.0(4) . . . . ?
B2 N4 C59 C60 34.7(4) . . . . ?
B2 N4 C59 C58 -142.2(3) . . . . ?
B2 N4 C83 C88 88.8(3) . . . . ?
B2 N4 C83 C84 -92.6(3) . . . . ?
B1 N2 C12 C13 32.9(4) . . . . ?
B1 N2 C12 C11 -146.8(3) . . . . ?
B1 N2 C36 C37 86.0(3) . . . . ?
B1 N2 C36 C41 -97.5(3) . . . . ?
B1 N1 C2 C1 -29.5(4) . . . . ?
B1 N1 C2 C3 148.2(3) . . . . ?
B1 N1 C24 C25 85.8(3) . . . . ?
B1 N1 C24 C29 -95.4(3) . . . . ?
C30 C29 C28 C27 176.2(3) . . . . ?
C75 C76 C77 C78 -67.3(6) . . . . ?
C75 C76 C77 C79 58.4(5) . . . . ?
C75 C76 C77 C78A -45(2) . . . . ?
C75 C76 C77 C79A 66.7(17) . . . . ?
C77 C76 C75 C74 178.4(3) . . . . ?
C80 C72 C73 C74 179.9(4) . . . . ?
C73 C72 C80 C82 -45.8(8) . . . . ?
C73 C72 C80 C81 81.4(10) . . . . ?
C73 C72 C80 C81A 62.0(14) . . . . ?
C73 C72 C80 C82A -52.6(13) . . . . ?
C99 C100 C95 C96 0.0 . . . . ?
C100 C99 C98 C97 0.0 . . . . ?
C100 C95 C96 C97 0.0 . . . . ?
C95 C96 C97 C98 0.0 . . . . ?
C96 C97 C98 C99 0.0 . . . . ?
C98 C99 C100 C95 0.0 . . . . ?
C106 C101 C102 C103 0.0 . . . . ?
C101 C106 C105 C104 0.0 . . . . ?
C101 C102 C103 C104 0.0 . . . . ?
C102 C103 C104 C105 0.0 . . . . ?
C103 C104 C105 C106 0.0 . . . . ?
C105 C106 C101 C102 0.0 . . . . ?
C198 C197 C196 C195 0.0 . . . . ?
C197 C198 C199 C200 0.0 . . . . ?
C197 C196 C195 C200 0.0 . . . . ?
C196 C195 C200 C199 0.0 . . . . ?
C195 C200 C199 C198 0.0 . . . . ?
C199 C198 C197 C196 0.0 . . . . ?
C201 C206 C205 C204 0.0 . . . . ?
C206 C201 C202 C203 0.0 . . . . ?
C206 C205 C204 C203 0.0 . . . . ?
C205 C204 C203 C202 0.0 . . . . ?
C204 C203 C202 C201 0.0 . . . . ?
C202 C201 C206 C205 0.0 . . . . ?
C122 C124 C123 C109 0.0 . . . . ?
C124 C122 C108 C107 0.0 . . . . ?
C124 C123 C109 C107 0.0 . . . . ?
C123 C109 C107 C108 0.0 . . . . ?
C109 C107 C108 C122 0.0 . . . . ?
C108 C122 C124 C123 0.0 . . . . ?
